data_4038493
loop_
_publ_author_name
'Husain, Ali'
'Ganesan, Asaithampi'
'Ghazal, Basma'
'Makhseed, Saad'

_publ_section_title
;
 Multivalent Allyl-Substituted Macrocycles as Non-Aggregating Building
 Blocks.
;
_journal_name_full 'The Journal of organic chemistry'
_journal_paper_doi 10.1021/acs.joc.0c00859
_journal_year 2020
_chemical_formula_sum 'C147 H132 N16 O27 Zn'
_chemical_formula_weight 2620.06
_space_group_IT_number 14
_space_group_name_Hall '-P 2yab'
_space_group_name_H-M_alt 'P 1 21/a 1'
_symmetry_cell_setting monoclinic
_symmetry_Int_Tables_number 14
_symmetry_space_group_name_Hall '-P 2yab'
_symmetry_space_group_name_H-M 'P 1 21/a 1'
_atom_sites_solution_hydrogens geom
_atom_sites_solution_primary direct
_atom_sites_solution_secondary difmap
_audit_creation_method SHELXL-97
_cell_angle_alpha 90.00
_cell_angle_beta 119.850(8)
_cell_angle_gamma 90.00
_cell_formula_units_Z 4
_cell_length_a 23.940(11)
_cell_length_b 28.050(13)
_cell_length_c 23.991(11)
_cell_measurement_reflns_used 3972
_cell_measurement_temperature 150(2)
_cell_measurement_theta_max 24.97
_cell_measurement_theta_min 3.02
_cell_volume 13973(11)
_computing_structure_refinement 'SHELXL-97 (Sheldrick, 2008)'
_computing_structure_solution 'SHELXS-97 (Sheldrick, 2008)'
_diffrn_ambient_temperature 150(2)
_diffrn_detector_area_resol_mean 10.000
_diffrn_measured_fraction_theta_full 0.973
_diffrn_measured_fraction_theta_max 0.973
_diffrn_measurement_device_type 'Rigaku R-AXIS RAPID'
_diffrn_measurement_method \w
_diffrn_radiation_type 'Mo K\a'
_diffrn_radiation_wavelength 0.71075
_diffrn_reflns_av_R_equivalents 0.0812
_diffrn_reflns_av_sigmaI/netI 0.0708
_diffrn_reflns_limit_h_max 24
_diffrn_reflns_limit_h_min -28
_diffrn_reflns_limit_k_max 33
_diffrn_reflns_limit_k_min -33
_diffrn_reflns_limit_l_max 28
_diffrn_reflns_limit_l_min -24
_diffrn_reflns_number 102734
_diffrn_reflns_theta_full 25.08
_diffrn_reflns_theta_max 25.08
_diffrn_reflns_theta_min 3.03
_exptl_absorpt_coefficient_mu 0.253
_exptl_absorpt_correction_T_max 0.9925
_exptl_absorpt_correction_T_min 0.9465
_exptl_absorpt_correction_type multi-scan
_exptl_absorpt_process_details 'ABSCOR (Rigaku, 1995)'
_exptl_crystal_colour green
_exptl_crystal_density_diffrn 1.245
_exptl_crystal_density_method 'not measured'
_exptl_crystal_description platlet
_exptl_crystal_F_000 5488
_exptl_crystal_size_max 0.22
_exptl_crystal_size_mid 0.19
_exptl_crystal_size_min 0.03
_refine_diff_density_max 2.860
_refine_diff_density_min -0.770
_refine_diff_density_rms 0.118
_refine_ls_extinction_method none
_refine_ls_goodness_of_fit_ref 1.259
_refine_ls_hydrogen_treatment mixed
_refine_ls_matrix_type full
_refine_ls_number_parameters 1798
_refine_ls_number_reflns 24158
_refine_ls_number_restraints 431
_refine_ls_restrained_S_all 1.259
_refine_ls_R_factor_all 0.1687
_refine_ls_R_factor_gt 0.1287
_refine_ls_shift/su_max 0.032
_refine_ls_shift/su_mean 0.001
_refine_ls_structure_factor_coef Fsqd
_refine_ls_weighting_details 'calc w=1/[\s^2^(Fo^2^)+(0.2000P)^2^+0.0000P] where P=(Fo^2^+2Fc^2^)/3'
_refine_ls_weighting_scheme calc
_refine_ls_wR_factor_gt 0.3375
_refine_ls_wR_factor_ref 0.3647
_reflns_number_gt 14696
_reflns_number_total 24158
_reflns_threshold_expression >2sigma(I)
_cod_data_source_file jo0c00859_si_004.cif
_cod_data_source_block shelxl
_cod_database_code 4038493

loop_
_symmetry_equiv_pos_as_xyz
'x, y, z'
'-x+1/2, y+1/2, -z'
'-x, -y, -z'
'x-1/2, -y-1/2, z'

loop_
_atom_site_label
_atom_site_type_symbol
_atom_site_fract_x
_atom_site_fract_y
_atom_site_fract_z
_atom_site_U_iso_or_equiv
_atom_site_adp_type
_atom_site_occupancy
_atom_site_symmetry_multiplicity
_atom_site_calc_flag
_atom_site_refinement_flags
_atom_site_disorder_assembly
_atom_site_disorder_group
Zn1 Zn 0.43813(4) 0.26044(3) 0.30890(4) 0.0479(2) Uani 1 1 d D . .
C75 C 0.7671(4) 0.3989(3) 0.6411(4) 0.073(2) Uani 1 1 d D . .
C81A C 0.7330(6) 0.4431(6) 0.6484(9) 0.056(3) Uani 0.507(8) 1 d PDU A 1
H81A H 0.7441 0.4482 0.6936 0.068 Uiso 0.507(8) 1 calc PR A 1
H81B H 0.7428 0.4723 0.6317 0.068 Uiso 0.507(8) 1 calc PR A 1
O12A O 0.6682(4) 0.4287(3) 0.6095(5) 0.056(2) Uani 0.507(8) 1 d PDU A 1
C82A C 0.6254(6) 0.4679(5) 0.5901(7) 0.058(3) Uani 0.507(8) 1 d PDU A 1
H82A H 0.6406 0.4922 0.5707 0.070 Uiso 0.507(8) 1 calc PR A 1
H82B H 0.5825 0.4570 0.5561 0.070 Uiso 0.507(8) 1 calc PR A 1
C83A C 0.6184(8) 0.4893(5) 0.6370(7) 0.062(3) Uani 0.507(8) 1 d PDU A 1
C84A C 0.6137(14) 0.5074(7) 0.6847(12) 0.065(5) Uani 0.507(8) 1 d PDU A 1
H84A H 0.6103 0.5206 0.7194 0.078 Uiso 0.507(8) 1 calc PR A 1
C81B C 0.7101(8) 0.4270(4) 0.6419(10) 0.058(3) Uani 0.493(8) 1 d PDU A 2
H81C H 0.6696 0.4249 0.6002 0.069 Uiso 0.493(8) 1 calc PR A 2
H81D H 0.7024 0.4158 0.6767 0.069 Uiso 0.493(8) 1 calc PR A 2
O12B O 0.7367(5) 0.4735(4) 0.6539(6) 0.063(3) Uani 0.493(8) 1 d PDU A 2
C82B C 0.6921(8) 0.5102(5) 0.6295(8) 0.067(3) Uani 0.493(8) 1 d PDU A 2
H82C H 0.7153 0.5400 0.6315 0.081 Uiso 0.493(8) 1 calc PR A 2
H82D H 0.6619 0.5034 0.5836 0.081 Uiso 0.493(8) 1 calc PR A 2
C83B C 0.6568(8) 0.5184(6) 0.6588(8) 0.069(3) Uani 0.493(8) 1 d PDU A 2
C84B C 0.6181(14) 0.5244(8) 0.6819(13) 0.069(5) Uani 0.493(8) 1 d PDU A 2
H84B H 0.5899 0.5287 0.6986 0.083 Uiso 0.493(8) 1 calc PR A 2
C46 C 0.2137(5) 0.5136(4) 0.1622(6) 0.102(3) Uani 1 1 d DU . .
H46A H 0.1869 0.5051 0.1163 0.122 Uiso 0.542(11) 1 calc PR B 1
H46B H 0.2282 0.4835 0.1870 0.122 Uiso 0.542(11) 1 calc PR B 1
H46C H 0.1845 0.5386 0.1621 0.122 Uiso 0.458(11) 1 calc PR B 2
H46D H 0.1933 0.5017 0.1175 0.122 Uiso 0.458(11) 1 calc PR B 2
O5A O 0.1826(6) 0.5342(5) 0.1781(7) 0.093(3) Uani 0.542(11) 1 d PDU B 1
C47A C 0.1331(8) 0.5053(8) 0.1858(10) 0.100(4) Uani 0.542(11) 1 d PDU B 1
H47A H 0.1549 0.4797 0.2179 0.120 Uiso 0.542(11) 1 calc PR B 1
H47B H 0.1101 0.5261 0.2010 0.120 Uiso 0.542(11) 1 calc PR B 1
C48A C 0.0898(9) 0.4855(8) 0.1274(11) 0.099(4) Uani 0.542(11) 1 d PDU B 1
C49A C 0.0636(14) 0.4543(10) 0.0772(13) 0.100(6) Uani 0.542(11) 1 d PDU B 1
H49A H 0.0454 0.4325 0.0422 0.121 Uiso 0.542(11) 1 calc PR B 1
O5B O 0.2083(6) 0.4833(6) 0.1900(8) 0.090(3) Uani 0.458(11) 1 d PDU B 2
C47B C 0.1453(8) 0.4678(10) 0.1818(11) 0.096(4) Uani 0.458(11) 1 d PDU B 2
H47C H 0.1514 0.4377 0.2057 0.115 Uiso 0.458(11) 1 calc PR B 2
H47D H 0.1299 0.4922 0.2009 0.115 Uiso 0.458(11) 1 calc PR B 2
C48B C 0.0993(8) 0.4610(10) 0.1189(10) 0.092(5) Uani 0.458(11) 1 d PDU B 2
C49B C 0.0503(17) 0.4623(13) 0.0574(13) 0.101(7) Uani 0.458(11) 1 d PDU B 2
H49B H 0.0159 0.4633 0.0142 0.121 Uiso 0.458(11) 1 calc PR B 2
O1 O 0.2047(2) 0.41505(18) 0.0158(3) 0.0641(14) Uani 1 1 d . . .
O2 O 0.0493(4) 0.3191(2) -0.0499(5) 0.116(3) Uani 1 1 d . . .
O4 O 0.2733(2) 0.48235(18) 0.0956(3) 0.0759(17) Uani 1 1 d . B .
O6 O 0.4607(3) 0.5193(2) 0.1517(4) 0.102(2) Uani 1 1 d . B .
O7 O 0.6462(2) 0.48767(15) 0.4564(2) 0.0501(11) Uani 1 1 d . A .
O8 O 0.6993(3) 0.43892(19) 0.3800(3) 0.0659(14) Uani 1 1 d . A .
O9 O 0.5719(4) 0.5630(2) 0.4877(3) 0.093(2) Uani 1 1 d . A .
O10 O 0.7268(2) 0.42383(15) 0.5329(2) 0.0501(11) Uani 1 1 d . . .
O11 O 0.8219(3) 0.3074(2) 0.5054(3) 0.0817(17) Uani 1 1 d . . .
O13 O 0.7283(2) 0.10633(16) 0.5478(2) 0.0605(14) Uani 1 1 d . . .
O14 O 0.7604(3) 0.2283(2) 0.6619(3) 0.0867(18) Uani 1 1 d . . .
O16 O 0.6469(2) 0.03848(15) 0.4805(2) 0.0551(12) Uani 1 1 d . . .
O17 O 0.5521(3) -0.0375(2) 0.5619(3) 0.0701(15) Uani 1 1 d . . .
O18 O 0.5854(3) 0.0111(2) 0.2845(3) 0.0750(16) Uani 1 1 d . . .
O19 O 0.2890(2) 0.03396(16) 0.0975(2) 0.0543(12) Uani 1 1 d . . .
O20 O 0.3590(2) 0.0877(2) 0.0417(3) 0.0677(14) Uani 1 1 d . . .
O21 O 0.3428(3) -0.0598(2) 0.2540(3) 0.0854(18) Uani 1 1 d . . .
O22 O 0.2036(2) 0.09818(16) 0.0254(2) 0.0527(12) Uani 1 1 d . . .
O23 O 0.2267(3) 0.1857(2) -0.1053(3) 0.0835(18) Uani 1 1 d . . .
O25 O 0.3881(3) 0.26093(19) 0.3580(3) 0.0720(15) Uani 1 1 d DU . .
H25 H 0.375(3) 0.2354(10) 0.362(3) 0.086 Uiso 1 1 d D . .
N1 N 0.3885(3) 0.30934(19) 0.2401(3) 0.0490(14) Uani 1 1 d . . .
N2 N 0.4468(3) 0.38147(19) 0.2946(3) 0.0495(13) Uani 1 1 d . . .
N3 N 0.5061(3) 0.31160(19) 0.3559(3) 0.0497(14) Uani 1 1 d . A .
N4 N 0.5927(3) 0.26312(18) 0.4355(3) 0.0478(13) Uani 1 1 d . A .
N5 N 0.5071(3) 0.21150(18) 0.3574(3) 0.0462(13) Uani 1 1 d . A .
N6 N 0.4521(3) 0.13950(18) 0.2989(3) 0.0467(13) Uani 1 1 d . . .
N7 N 0.3910(3) 0.20973(19) 0.2413(3) 0.0493(14) Uani 1 1 d . . .
N8 N 0.3100(3) 0.2586(2) 0.1552(3) 0.0560(15) Uani 1 1 d . . .
N9 N 0.2594(3) 0.3547(2) 0.0883(3) 0.0558(15) Uani 1 1 d . . .
N10 N 0.3372(3) 0.4287(2) 0.1753(3) 0.0585(16) Uani 1 1 d . . .
N11 N 0.5677(3) 0.43190(19) 0.3975(3) 0.0477(13) Uani 1 1 d . A .
N12 N 0.6559(3) 0.36086(18) 0.4819(3) 0.0436(12) Uani 1 1 d . . .
N13 N 0.6561(3) 0.1660(2) 0.4899(3) 0.0565(15) Uani 1 1 d . . .
N14 N 0.5689(3) 0.09261(19) 0.4126(3) 0.0480(13) Uani 1 1 d . A .
N15 N 0.3499(3) 0.0894(2) 0.1773(3) 0.0513(14) Uani 1 1 d . . .
N16 N 0.2599(3) 0.1600(2) 0.0948(3) 0.0501(14) Uani 1 1 d . . .
C1 C 0.3354(3) 0.3008(2) 0.1810(4) 0.0538(18) Uani 1 1 d . . .
C2 C 0.3086(3) 0.3458(3) 0.1487(4) 0.0529(17) Uani 1 1 d . . .
C3 C 0.2505(3) 0.3996(3) 0.0742(4) 0.0553(18) Uani 1 1 d . . .
C4 C 0.2892(4) 0.4371(3) 0.1192(4) 0.064(2) Uani 1 1 d . . .
C5 C 0.3475(3) 0.3817(2) 0.1914(4) 0.0512(17) Uani 1 1 d . . .
C6 C 0.3976(3) 0.3581(2) 0.2476(4) 0.0516(17) Uani 1 1 d . . .
C7 C 0.4974(3) 0.3596(2) 0.3439(3) 0.0460(15) Uani 1 1 d . A .
C8 C 0.5547(3) 0.3847(2) 0.3918(3) 0.0447(15) Uani 1 1 d . . .
C9 C 0.6251(3) 0.4425(2) 0.4447(3) 0.0456(15) Uani 1 1 d . . .
C10 C 0.6695(3) 0.4066(2) 0.4877(3) 0.0448(15) Uani 1 1 d . A .
C11 C 0.5961(3) 0.3510(2) 0.4312(3) 0.0455(15) Uani 1 1 d . A .
C12 C 0.5655(3) 0.3044(2) 0.4086(3) 0.0462(15) Uani 1 1 d . . .
C13 C 0.5654(3) 0.2202(2) 0.4109(3) 0.0480(16) Uani 1 1 d . . .
C14 C 0.5972(3) 0.1755(2) 0.4391(3) 0.0504(17) Uani 1 1 d . A .
C15 C 0.6696(3) 0.1212(2) 0.5005(3) 0.0516(17) Uani 1 1 d . . .
C16 C 0.6250(3) 0.0837(2) 0.4629(4) 0.0559(18) Uani 1 1 d . . .
C17 C 0.5560(3) 0.1391(2) 0.4008(3) 0.0468(16) Uani 1 1 d . . .
C18 C 0.4988(3) 0.1631(2) 0.3488(3) 0.0477(16) Uani 1 1 d . A .
C19 C 0.4040(3) 0.1617(2) 0.2503(3) 0.0504(16) Uani 1 1 d . . .
C20 C 0.3550(3) 0.1359(2) 0.1931(3) 0.0507(17) Uani 1 1 d . . .
C21 C 0.3002(3) 0.0797(2) 0.1213(3) 0.0496(16) Uani 1 1 d . . .
C22 C 0.2534(3) 0.1154(3) 0.0803(3) 0.0509(17) Uani 1 1 d . . .
C23 C 0.3113(3) 0.1704(2) 0.1515(3) 0.0522(17) Uani 1 1 d . . .
C24 C 0.3364(3) 0.2167(2) 0.1835(4) 0.0526(17) Uani 1 1 d . . .
C25 C 0.1893(4) 0.3839(3) -0.0356(4) 0.062(2) Uani 1 1 d . . .
C26 C 0.1366(4) 0.3544(3) -0.0581(4) 0.063(2) Uani 1 1 d . . .
O26 O 0.1210(9) 0.2850(7) 0.1419(9) 0.240(7) Uiso 1 1 d D . .
H26 H 0.1274 0.2739 0.1130 0.360 Uiso 1 1 calc . . .
C145 C 0.3947(10) 0.2970(5) 0.4002(9) 0.161(5) Uani 1 1 d DU . .
H14A H 0.4282 0.2883 0.4437 0.242 Uiso 1 1 calc R . .
H14B H 0.3537 0.3016 0.3994 0.242 Uiso 1 1 calc R . .
H14C H 0.4069 0.3266 0.3873 0.242 Uiso 1 1 calc R . .
C147 C 0.1745(12) 0.3178(9) 0.1835(13) 0.238(11) Uiso 1 1 d D . .
H14S H 0.1646 0.3500 0.1650 0.357 Uiso 1 1 calc R . .
H14T H 0.2146 0.3066 0.1862 0.357 Uiso 1 1 calc R . .
H14U H 0.1796 0.3185 0.2266 0.357 Uiso 1 1 calc R . .
O27 O 0.5815(10) 0.2507(7) 0.2155(10) 0.247(7) Uiso 1 1 d . . .
H27A H 0.6091 0.2460 0.2542 0.371 Uiso 1 1 calc D . .
C27 C 0.1206(5) 0.3271(3) -0.1132(5) 0.082(3) Uani 1 1 d . . .
H27 H 0.0834 0.3074 -0.1309 0.099 Uiso 1 1 calc R . .
C28 C 0.1586(6) 0.3284(4) -0.1425(5) 0.088(3) Uani 1 1 d . . .
C146 C 0.5276(10) 0.2775(8) 0.2117(11) 0.192(8) Uiso 1 1 d . . .
H14P H 0.5256 0.2725 0.2511 0.288 Uiso 1 1 calc R . .
H14Q H 0.4874 0.2665 0.1746 0.288 Uiso 1 1 calc R . .
H14R H 0.5336 0.3115 0.2069 0.288 Uiso 1 1 calc R . .
C29 C 0.2136(5) 0.3584(4) -0.1157(5) 0.083(3) Uani 1 1 d . . .
H29 H 0.2400 0.3596 -0.1350 0.100 Uiso 1 1 calc R . .
C30 C 0.2292(4) 0.3856(3) -0.0625(5) 0.075(2) Uani 1 1 d . . .
C31 C 0.0966(4) 0.3552(3) -0.0258(4) 0.071(2) Uani 1 1 d . . .
H31A H 0.1250 0.3507 0.0211 0.085 Uiso 1 1 calc R . .
H31B H 0.0754 0.3866 -0.0327 0.085 Uiso 1 1 calc R . .
C32 C 0.0060(6) 0.3201(5) -0.0262(7) 0.111(4) Uani 1 1 d . . .
H32A H 0.0310 0.3221 0.0213 0.133 Uiso 1 1 calc R . .
H32B H -0.0184 0.2898 -0.0377 0.133 Uiso 1 1 calc R . .
C33 C -0.0378(6) 0.3579(5) -0.0494(6) 0.099(3) Uani 1 1 d . . .
C34 C -0.0781(7) 0.3876(6) -0.0746(10) 0.148(6) Uani 1 1 d . . .
H34 H -0.1104 0.4113 -0.0948 0.177 Uiso 1 1 calc R . .
C35 C 0.1393(8) 0.2984(4) -0.2008(6) 0.123(5) Uani 1 1 d . . .
H35A H 0.0964 0.2850 -0.2155 0.184 Uiso 1 1 calc R . .
H35B H 0.1704 0.2724 -0.1901 0.184 Uiso 1 1 calc R . .
H35C H 0.1384 0.3181 -0.2349 0.184 Uiso 1 1 calc R . .
C36 C 0.2872(5) 0.4185(4) -0.0320(6) 0.100(3) Uani 1 1 d U . .
H36A H 0.2725 0.4510 -0.0295 0.120 Uiso 1 1 calc R . .
H36B H 0.3167 0.4076 0.0124 0.120 Uiso 1 1 calc R . .
O3 O 0.3214(4) 0.4207(3) -0.0651(4) 0.117(2) Uani 1 1 d U . .
C37 C 0.3744(7) 0.4577(6) -0.0344(9) 0.146(5) Uani 1 1 d U . .
H37A H 0.3551 0.4898 -0.0399 0.176 Uiso 1 1 calc R . .
H37B H 0.4009 0.4513 0.0122 0.176 Uiso 1 1 calc R . .
C38 C 0.4147(7) 0.4566(6) -0.0636(8) 0.135(5) Uani 1 1 d U . .
C39 C 0.4467(9) 0.4574(9) -0.0910(11) 0.200(9) Uani 1 1 d U . .
H39 H 0.4713 0.4580 -0.1122 0.240 Uiso 1 1 calc R . .
C40 C 0.3024(4) 0.5209(3) 0.1394(4) 0.075(3) Uani 1 1 d . . .
C41 C 0.2707(4) 0.5400(3) 0.1710(5) 0.075(2) Uani 1 1 d . B .
C42 C 0.2968(4) 0.5797(3) 0.2076(4) 0.075(2) Uani 1 1 d . . .
H42 H 0.2758 0.5932 0.2285 0.091 Uiso 1 1 calc R B .
C43 C 0.3525(4) 0.6014(3) 0.2159(5) 0.073(2) Uani 1 1 d . B .
C44 C 0.3811(4) 0.5810(3) 0.1859(5) 0.082(3) Uani 1 1 d . . .
H44 H 0.4204 0.5948 0.1930 0.098 Uiso 1 1 calc R B .
C45 C 0.3583(4) 0.5410(3) 0.1448(5) 0.074(2) Uani 1 1 d . B .
C50 C 0.3801(6) 0.6449(3) 0.2567(6) 0.102(4) Uani 1 1 d . . .
H50A H 0.3483 0.6707 0.2400 0.154 Uiso 1 1 calc R B .
H50B H 0.4189 0.6548 0.2560 0.154 Uiso 1 1 calc R . .
H50C H 0.3911 0.6376 0.3010 0.154 Uiso 1 1 calc R . .
C51 C 0.3911(4) 0.5218(3) 0.1100(6) 0.088(3) Uani 1 1 d . . .
H51A H 0.3742 0.4896 0.0933 0.105 Uiso 1 1 calc R B .
H51B H 0.3811 0.5426 0.0728 0.105 Uiso 1 1 calc R . .
C52 C 0.4827(5) 0.4809(4) 0.1976(6) 0.095(3) Uani 1 1 d U . .
H52A H 0.4583 0.4815 0.2210 0.114 Uiso 1 1 calc R B .
H52B H 0.5287 0.4859 0.2294 0.114 Uiso 1 1 calc R . .
C53 C 0.4749(6) 0.4350(4) 0.1680(7) 0.106(3) Uani 1 1 d U B .
C54 C 0.4630(10) 0.3982(5) 0.1435(11) 0.167(7) Uani 1 1 d U . .
H54 H 0.4532 0.3679 0.1233 0.201 Uiso 1 1 calc R B .
C55 C 0.6211(3) 0.5182(2) 0.4018(3) 0.0494(16) Uani 1 1 d . . .
C56 C 0.6553(3) 0.5205(3) 0.3698(4) 0.0544(18) Uani 1 1 d . A .
C57 C 0.6341(4) 0.5527(3) 0.3184(4) 0.062(2) Uani 1 1 d . . .
H57 H 0.6560 0.5544 0.2945 0.075 Uiso 1 1 calc R A .
C58 C 0.5812(4) 0.5825(3) 0.3020(4) 0.0559(18) Uani 1 1 d . A .
C59 C 0.5490(4) 0.5786(3) 0.3361(4) 0.063(2) Uani 1 1 d . . .
H59 H 0.5127 0.5984 0.3244 0.075 Uiso 1 1 calc R A .
C60 C 0.5676(3) 0.5470(2) 0.3868(4) 0.0530(17) Uani 1 1 d . A .
C61 C 0.7135(4) 0.4887(3) 0.3875(4) 0.066(2) Uani 1 1 d . . .
H61A H 0.7323 0.4975 0.3603 0.079 Uiso 1 1 calc R A .
H61B H 0.7465 0.4950 0.4327 0.079 Uiso 1 1 calc R . .
C62 C 0.6496(5) 0.4259(4) 0.3175(5) 0.084(3) Uani 1 1 d U . .
H62A H 0.6081 0.4366 0.3130 0.101 Uiso 1 1 calc R A .
H62B H 0.6482 0.3906 0.3151 0.101 Uiso 1 1 calc R . .
C63 C 0.6530(6) 0.4437(4) 0.2621(7) 0.103(3) Uani 1 1 d U A .
C64 C 0.6553(9) 0.4602(7) 0.2160(8) 0.152(6) Uani 1 1 d U . .
H64 H 0.6572 0.4730 0.1803 0.183 Uiso 1 1 calc R A .
C65 C 0.5589(4) 0.6188(3) 0.2469(4) 0.071(2) Uani 1 1 d . . .
H65A H 0.5291 0.6033 0.2061 0.107 Uiso 1 1 calc R A .
H65B H 0.5964 0.6307 0.2449 0.107 Uiso 1 1 calc R . .
H65C H 0.5372 0.6454 0.2546 0.107 Uiso 1 1 calc R . .
C66 C 0.5325(5) 0.5436(3) 0.4238(5) 0.075(2) Uani 1 1 d . . .
H66A H 0.4915 0.5615 0.4011 0.090 Uiso 1 1 calc R A .
H66B H 0.5222 0.5098 0.4269 0.090 Uiso 1 1 calc R . .
C67 C 0.5340(8) 0.5767(4) 0.5173(7) 0.130(5) Uani 1 1 d U . .
H67A H 0.5083 0.5489 0.5168 0.156 Uiso 1 1 calc R A .
H67B H 0.5638 0.5850 0.5629 0.156 Uiso 1 1 calc R . .
C68 C 0.4921(7) 0.6154(4) 0.4877(7) 0.108(4) Uani 1 1 d U A .
C69 C 0.4568(7) 0.6497(4) 0.4645(7) 0.109(4) Uani 1 1 d U . .
H69 H 0.4293 0.6765 0.4463 0.131 Uiso 1 1 calc R A .
C70 C 0.7674(3) 0.3925(2) 0.5845(3) 0.0508(17) Uani 1 1 d . A .
C71 C 0.8087(3) 0.3622(2) 0.5776(4) 0.0506(17) Uani 1 1 d . . .
C72 C 0.8498(3) 0.3351(3) 0.6305(4) 0.0554(18) Uani 1 1 d . A .
H72 H 0.8787 0.3136 0.6271 0.066 Uiso 1 1 calc R . .
C73 C 0.8500(4) 0.3386(3) 0.6889(4) 0.0601(19) Uani 1 1 d . . .
C74 C 0.8092(4) 0.3709(3) 0.6928(4) 0.072(2) Uani 1 1 d . A .
H74 H 0.8098 0.3742 0.7324 0.086 Uiso 1 1 calc R . .
C76 C 0.8099(4) 0.3583(3) 0.5150(4) 0.0610(19) Uani 1 1 d . A .
H76A H 0.7681 0.3690 0.4787 0.073 Uiso 1 1 calc R . .
H76B H 0.8443 0.3788 0.5168 0.073 Uiso 1 1 calc R . .
C77 C 0.7646(5) 0.2779(3) 0.4821(4) 0.081(2) Uani 1 1 d DU . .
H77A H 0.7778 0.2445 0.4958 0.097 Uiso 1 1 calc R . .
H77B H 0.7391 0.2889 0.5018 0.097 Uiso 1 1 calc R . .
C78 C 0.7251(5) 0.2793(4) 0.4136(5) 0.092(3) Uani 1 1 d DU . .
C79 C 0.6981(5) 0.2919(3) 0.3584(5) 0.152(5) Uani 1 1 d DU . .
H79 H 0.6767 0.3018 0.3148 0.183 Uiso 1 1 calc RD . .
C80 C 0.8945(4) 0.3078(3) 0.7455(4) 0.065(2) Uani 1 1 d . A .
H80A H 0.9052 0.3244 0.7856 0.098 Uiso 1 1 calc R . .
H80B H 0.9340 0.3015 0.7441 0.098 Uiso 1 1 calc R . .
H80C H 0.8730 0.2776 0.7436 0.098 Uiso 1 1 calc R . .
C85 C 0.7802(3) 0.1385(2) 0.5612(4) 0.0559(19) Uani 1 1 d . . .
C86 C 0.7998(4) 0.1714(2) 0.6112(4) 0.0525(17) Uani 1 1 d . . .
C87 C 0.8536(4) 0.1991(3) 0.6253(4) 0.0564(18) Uani 1 1 d . . .
H87 H 0.8680 0.2223 0.6584 0.068 Uiso 1 1 calc R . .
C88 C 0.8874(4) 0.1932(3) 0.5909(4) 0.064(2) Uani 1 1 d . . .
C89 C 0.8634(4) 0.1598(3) 0.5423(4) 0.070(2) Uani 1 1 d . . .
H89 H 0.8852 0.1557 0.5187 0.084 Uiso 1 1 calc R . .
C90 C 0.8102(4) 0.1319(3) 0.5257(4) 0.0601(19) Uani 1 1 d . . .
C91 C 0.7656(4) 0.1781(3) 0.6482(4) 0.065(2) Uani 1 1 d . . .
H91A H 0.7218 0.1644 0.6235 0.078 Uiso 1 1 calc R . .
H91B H 0.7889 0.1605 0.6893 0.078 Uiso 1 1 calc R . .
C92 C 0.7075(4) 0.2525(3) 0.6086(5) 0.080(3) Uani 1 1 d U . .
H92A H 0.7147 0.2873 0.6149 0.096 Uiso 1 1 calc R . .
H92B H 0.7078 0.2440 0.5686 0.096 Uiso 1 1 calc R . .
C93 C 0.6456(6) 0.2417(5) 0.6002(8) 0.118(4) Uani 1 1 d U . .
C94 C 0.5939(7) 0.2287(6) 0.5987(12) 0.196(10) Uani 1 1 d U . .
H94 H 0.5553 0.2191 0.5976 0.235 Uiso 1 1 calc R . .
C95 C 0.9477(5) 0.2230(3) 0.6092(6) 0.087(3) Uani 1 1 d . . .
H95A H 0.9837 0.2018 0.6178 0.131 Uiso 1 1 calc R . .
H95B H 0.9586 0.2417 0.6478 0.131 Uiso 1 1 calc R . .
H95C H 0.9394 0.2446 0.5738 0.131 Uiso 1 1 calc R . .
C96 C 0.7870(5) 0.0973(3) 0.4731(4) 0.079(3) Uani 1 1 d U . .
H96A H 0.8180 0.0961 0.4571 0.095 Uiso 1 1 calc R . .
H96B H 0.7862 0.0654 0.4901 0.095 Uiso 1 1 calc R . .
O15 O 0.7244(3) 0.1076(2) 0.4203(3) 0.0762(16) Uani 1 1 d U . .
C97 C 0.7266(5) 0.1425(4) 0.3793(5) 0.086(3) Uani 1 1 d U . .
H97A H 0.7539 0.1695 0.4050 0.104 Uiso 1 1 calc R . .
H97B H 0.6827 0.1547 0.3501 0.104 Uiso 1 1 calc R . .
C98 C 0.7526(8) 0.1220(8) 0.3424(7) 0.164(6) Uani 1 1 d U . .
C99 C 0.7730(10) 0.1063(12) 0.3118(10) 0.251(13) Uani 1 1 d U . .
H99 H 0.7899 0.0934 0.2866 0.302 Uiso 1 1 calc R . .
C100 C 0.6036(3) -0.0003(2) 0.4457(4) 0.0526(17) Uani 1 1 d . . .
C101 C 0.5773(3) -0.0238(3) 0.4767(4) 0.0542(18) Uani 1 1 d . . .
C102 C 0.5390(3) -0.0641(3) 0.4461(4) 0.0604(19) Uani 1 1 d . . .
H102 H 0.5189 -0.0805 0.4661 0.072 Uiso 1 1 calc R . .
C103 C 0.5299(4) -0.0802(3) 0.3878(4) 0.063(2) Uani 1 1 d . . .
C104 C 0.5586(4) -0.0541(3) 0.3591(4) 0.064(2) Uani 1 1 d . . .
H104 H 0.5523 -0.0642 0.3186 0.077 Uiso 1 1 calc R . .
C105 C 0.5958(3) -0.0142(3) 0.3875(4) 0.0553(18) Uani 1 1 d . . .
C106 C 0.5893(4) -0.0075(3) 0.5422(4) 0.064(2) Uani 1 1 d . . .
H10A H 0.6357 -0.0100 0.5741 0.077 Uiso 1 1 calc R . .
H10B H 0.5761 0.0262 0.5399 0.077 Uiso 1 1 calc R . .
C107 C 0.5744(4) -0.0350(3) 0.6285(4) 0.072(2) Uani 1 1 d . . .
H10C H 0.5427 -0.0508 0.6374 0.086 Uiso 1 1 calc R . .
H10D H 0.5768 -0.0010 0.6409 0.086 Uiso 1 1 calc R . .
C108 C 0.6358(5) -0.0564(4) 0.6672(5) 0.080(3) Uani 1 1 d . . .
C109 C 0.6860(6) -0.0753(4) 0.6954(6) 0.098(3) Uani 1 1 d . . .
H109 H 0.7267 -0.0907 0.7182 0.118 Uiso 1 1 calc R . .
C110 C 0.4908(4) -0.1244(3) 0.3568(5) 0.079(3) Uani 1 1 d . . .
H11A H 0.4451 -0.1159 0.3314 0.118 Uiso 1 1 calc R . .
H11B H 0.4969 -0.1473 0.3902 0.118 Uiso 1 1 calc R . .
H11C H 0.5050 -0.1387 0.3287 0.118 Uiso 1 1 calc R . .
C111 C 0.6256(4) 0.0109(3) 0.3520(4) 0.066(2) Uani 1 1 d . . .
H11D H 0.6355 0.0443 0.3673 0.079 Uiso 1 1 calc R . .
H11E H 0.6667 -0.0050 0.3630 0.079 Uiso 1 1 calc R . .
C112 C 0.5344(4) 0.0456(3) 0.2634(4) 0.070(2) Uani 1 1 d . . .
H11F H 0.4967 0.0342 0.2232 0.084 Uiso 1 1 calc R . .
H11G H 0.5212 0.0484 0.2964 0.084 Uiso 1 1 calc R . .
C113 C 0.5526(4) 0.0919(4) 0.2523(5) 0.080(3) Uani 1 1 d . . .
C114 C 0.5637(6) 0.1305(5) 0.2410(6) 0.114(4) Uani 1 1 d . . .
H114 H 0.5726 0.1616 0.2318 0.137 Uiso 1 1 calc R . .
C115 C 0.3446(3) 0.0045(2) 0.1209(4) 0.0549(18) Uani 1 1 d . . .
C116 C 0.3789(4) 0.0057(3) 0.0876(4) 0.0593(19) Uani 1 1 d . . .
C117 C 0.4317(4) -0.0249(3) 0.1097(4) 0.061(2) Uani 1 1 d . . .
H117 H 0.4563 -0.0248 0.0885 0.073 Uiso 1 1 calc R . .
C118 C 0.4497(4) -0.0553(3) 0.1612(4) 0.068(2) Uani 1 1 d . . .
C119 C 0.4126(4) -0.0557(3) 0.1912(4) 0.063(2) Uani 1 1 d . . .
H119 H 0.4232 -0.0772 0.2257 0.075 Uiso 1 1 calc R . .
C120 C 0.3604(4) -0.0253(3) 0.1716(4) 0.0590(19) Uani 1 1 d . . .
C121 C 0.3579(4) 0.0365(3) 0.0288(4) 0.069(2) Uani 1 1 d . . .
H12A H 0.3866 0.0301 0.0109 0.083 Uiso 1 1 calc R . .
H12B H 0.3137 0.0273 -0.0042 0.083 Uiso 1 1 calc R . .
C122 C 0.4231(4) 0.1037(3) 0.0837(5) 0.070(2) Uani 1 1 d . . .
H12C H 0.4519 0.0937 0.0672 0.084 Uiso 1 1 calc R . .
H12D H 0.4396 0.0898 0.1271 0.084 Uiso 1 1 calc R . .
C123 C 0.4210(5) 0.1560(4) 0.0866(5) 0.085(3) Uani 1 1 d . . .
C124 C 0.4174(7) 0.1990(5) 0.0869(6) 0.117(4) Uani 1 1 d . . .
H124 H 0.4145 0.2327 0.0871 0.141 Uiso 1 1 calc R . .
C125 C 0.5069(4) -0.0892(4) 0.1839(5) 0.082(3) Uani 1 1 d . . .
H12U H 0.5237 -0.0877 0.1541 0.123 Uiso 1 1 calc R . .
H12V H 0.4929 -0.1219 0.1851 0.123 Uiso 1 1 calc R . .
H12W H 0.5408 -0.0799 0.2270 0.123 Uiso 1 1 calc R . .
C126 C 0.3181(4) -0.0262(3) 0.2022(4) 0.069(2) Uani 1 1 d . . .
H12E H 0.3168 0.0059 0.2186 0.083 Uiso 1 1 calc R . .
H12F H 0.2736 -0.0352 0.1696 0.083 Uiso 1 1 calc R . .
C127 C 0.3013(5) -0.0649(4) 0.2820(6) 0.094(3) Uani 1 1 d U . .
H12G H 0.2916 -0.0329 0.2925 0.113 Uiso 1 1 calc R . .
H12H H 0.3244 -0.0832 0.3225 0.113 Uiso 1 1 calc R . .
C128 C 0.2408(7) -0.0892(5) 0.2385(7) 0.116(4) Uani 1 1 d U . .
C129 C 0.1937(9) -0.1086(7) 0.2013(8) 0.155(7) Uani 1 1 d U . .
H129 H 0.1553 -0.1243 0.1711 0.186 Uiso 1 1 calc R . .
C130 C 0.1551(3) 0.1309(3) -0.0148(4) 0.059(2) Uani 1 1 d . . .
C131 C 0.1659(4) 0.1602(3) -0.0562(4) 0.061(2) Uani 1 1 d . . .
C132 C 0.1134(4) 0.1880(3) -0.0994(4) 0.079(3) Uani 1 1 d . . .
H132 H 0.1176 0.2075 -0.1295 0.095 Uiso 1 1 calc R . .
C133 C 0.0553(4) 0.1878(3) -0.0994(5) 0.082(3) Uani 1 1 d . . .
C134 C 0.0484(4) 0.1600(4) -0.0569(5) 0.082(3) Uani 1 1 d . . .
H134 H 0.0085 0.1605 -0.0573 0.099 Uiso 1 1 calc R . .
C135 C 0.0980(4) 0.1306(3) -0.0125(5) 0.070(2) Uani 1 1 d . . .
C136 C 0.2279(4) 0.1570(3) -0.0555(4) 0.073(2) Uani 1 1 d . . .
H13A H 0.2631 0.1680 -0.0133 0.087 Uiso 1 1 calc R . .
H13B H 0.2365 0.1234 -0.0614 0.087 Uiso 1 1 calc R . .
C137 C 0.2873(5) 0.1812(5) -0.1038(5) 0.097(3) Uani 1 1 d . . .
H13C H 0.2964 0.1472 -0.1073 0.117 Uiso 1 1 calc R . .
H13D H 0.3225 0.1940 -0.0628 0.117 Uiso 1 1 calc R . .
C138 C 0.2821(7) 0.2100(5) -0.1614(6) 0.115(4) Uani 1 1 d . . .
C139 C 0.2788(7) 0.2309(6) -0.2021(7) 0.122(5) Uani 1 1 d . . .
H139 H 0.2760 0.2488 -0.2370 0.146 Uiso 1 1 calc R . .
C140 C -0.0018(5) 0.2191(4) -0.1457(5) 0.099(3) Uani 1 1 d . . .
H14D H -0.0417 0.2061 -0.1499 0.148 Uiso 1 1 calc R . .
H14E H -0.0047 0.2195 -0.1879 0.148 Uiso 1 1 calc R . .
H14F H 0.0047 0.2517 -0.1289 0.148 Uiso 1 1 calc R . .
C141 C 0.0920(5) 0.0979(4) 0.0348(6) 0.093(3) Uani 1 1 d U . .
H14G H 0.0484 0.1011 0.0293 0.111 Uiso 1 1 calc R . .
H14H H 0.0976 0.0644 0.0255 0.111 Uiso 1 1 calc R . .
O24 O 0.1409(4) 0.1096(3) 0.1021(5) 0.119(2) Uani 1 1 d U . .
C142 C 0.1279(7) 0.1508(6) 0.1239(8) 0.143(5) Uani 1 1 d DU . .
H14I H 0.0889 0.1464 0.1277 0.172 Uiso 1 1 calc R . .
H14J H 0.1193 0.1767 0.0926 0.172 Uiso 1 1 calc R . .
C143 C 0.1825(8) 0.1642(6) 0.1869(7) 0.135(5) Uani 1 1 d DU . .
C144 C 0.2320(9) 0.1798(9) 0.2351(9) 0.199(9) Uani 1 1 d DU . .
H144 H 0.2695 0.1916 0.2717 0.239 Uiso 1 1 calc R . .

loop_
_atom_site_aniso_label
_atom_site_aniso_U_11
_atom_site_aniso_U_22
_atom_site_aniso_U_33
_atom_site_aniso_U_23
_atom_site_aniso_U_13
_atom_site_aniso_U_12
Zn1 0.0484(4) 0.0332(4) 0.0430(5) 0.0010(3) 0.0084(3) 0.0048(3)
C75 0.088(6) 0.066(5) 0.047(5) 0.001(4) 0.020(4) 0.030(4)
C81A 0.055(5) 0.046(6) 0.062(6) -0.010(6) 0.024(5) -0.002(5)
O12A 0.050(5) 0.047(4) 0.062(5) -0.008(4) 0.022(4) -0.001(4)
C82A 0.057(5) 0.054(6) 0.055(6) -0.002(5) 0.021(5) 0.003(5)
C83A 0.062(6) 0.059(6) 0.058(6) 0.001(5) 0.025(5) 0.008(5)
C84A 0.082(8) 0.050(10) 0.056(8) 0.009(8) 0.030(6) 0.019(9)
C81B 0.063(6) 0.042(5) 0.059(6) -0.007(5) 0.023(5) -0.001(5)
O12B 0.065(5) 0.045(5) 0.069(5) -0.006(5) 0.025(4) -0.002(4)
C82B 0.081(6) 0.050(6) 0.065(7) 0.000(5) 0.032(5) 0.010(5)
C83B 0.078(6) 0.054(6) 0.063(6) 0.000(5) 0.026(5) 0.013(5)
C84B 0.083(8) 0.062(11) 0.054(8) 0.020(9) 0.028(6) 0.013(9)
C46 0.087(5) 0.127(7) 0.088(6) 0.013(5) 0.042(5) -0.019(5)
O5A 0.069(5) 0.115(7) 0.092(6) 0.019(5) 0.037(4) 0.007(4)
C47A 0.075(6) 0.118(8) 0.104(7) 0.021(7) 0.043(5) 0.010(6)
C48A 0.070(6) 0.116(8) 0.104(7) 0.030(7) 0.040(6) 0.006(6)
C49A 0.075(11) 0.119(12) 0.101(11) 0.030(9) 0.040(9) 0.012(9)
O5B 0.074(5) 0.107(7) 0.088(6) 0.023(5) 0.039(5) 0.001(5)
C47B 0.072(6) 0.113(8) 0.099(7) 0.027(7) 0.039(5) 0.000(6)
C48B 0.066(7) 0.113(9) 0.097(8) 0.028(8) 0.041(6) 0.004(7)
C49B 0.074(11) 0.114(12) 0.102(10) 0.034(11) 0.034(8) 0.005(10)
O1 0.061(3) 0.046(3) 0.052(3) 0.009(2) 0.003(3) 0.007(2)
O2 0.125(6) 0.065(4) 0.180(9) -0.043(5) 0.093(6) -0.034(4)
O4 0.061(3) 0.043(3) 0.070(4) 0.018(3) -0.008(3) -0.002(2)
O6 0.092(5) 0.066(4) 0.136(7) -0.005(4) 0.048(5) -0.001(3)
O7 0.058(3) 0.033(2) 0.039(3) 0.0004(19) 0.009(2) 0.0036(19)
O8 0.065(3) 0.055(3) 0.059(4) 0.001(3) 0.016(3) 0.011(2)
O9 0.136(6) 0.087(5) 0.075(5) 0.024(4) 0.066(5) 0.045(4)
O10 0.055(3) 0.033(2) 0.036(3) -0.0023(19) 0.003(2) 0.0035(19)
O11 0.077(4) 0.069(4) 0.092(5) -0.010(3) 0.037(4) 0.011(3)
O13 0.050(3) 0.035(3) 0.054(3) 0.000(2) -0.006(2) 0.003(2)
O14 0.085(4) 0.085(5) 0.080(5) -0.017(4) 0.033(4) -0.002(3)
O16 0.052(3) 0.028(2) 0.052(3) 0.001(2) 0.001(2) 0.0028(19)
O17 0.066(3) 0.068(4) 0.066(4) 0.000(3) 0.025(3) -0.008(3)
O18 0.098(4) 0.062(4) 0.056(4) -0.006(3) 0.032(3) 0.005(3)
O19 0.051(3) 0.041(3) 0.048(3) -0.008(2) 0.008(2) 0.003(2)
O20 0.062(3) 0.066(4) 0.055(3) -0.002(3) 0.013(3) -0.002(3)
O21 0.087(4) 0.096(5) 0.065(4) 0.020(3) 0.032(4) 0.004(3)
O22 0.047(2) 0.049(3) 0.035(3) 0.000(2) -0.001(2) 0.003(2)
O23 0.083(4) 0.080(4) 0.069(4) 0.020(3) 0.024(3) -0.001(3)
O25 0.082(4) 0.046(3) 0.090(5) -0.001(3) 0.044(3) 0.005(3)
N1 0.049(3) 0.037(3) 0.042(3) 0.005(2) 0.008(3) 0.004(2)
N2 0.050(3) 0.039(3) 0.048(4) 0.011(3) 0.015(3) 0.006(2)
N3 0.049(3) 0.037(3) 0.044(4) 0.001(2) 0.009(3) 0.007(2)
N4 0.049(3) 0.032(3) 0.051(4) -0.002(2) 0.016(3) 0.002(2)
N5 0.055(3) 0.031(3) 0.040(3) -0.007(2) 0.015(3) -0.004(2)
N6 0.049(3) 0.036(3) 0.042(3) -0.004(2) 0.013(3) 0.003(2)
N7 0.056(3) 0.035(3) 0.036(3) 0.000(2) 0.007(3) 0.012(2)
N8 0.056(3) 0.045(3) 0.048(4) -0.003(3) 0.012(3) 0.005(3)
N9 0.050(3) 0.043(3) 0.049(4) 0.009(3) 0.005(3) 0.004(2)
N10 0.049(3) 0.034(3) 0.061(4) 0.009(3) 0.004(3) 0.001(2)
N11 0.050(3) 0.034(3) 0.045(4) 0.000(2) 0.013(3) 0.001(2)
N12 0.050(3) 0.032(3) 0.037(3) -0.003(2) 0.014(3) 0.002(2)
N13 0.060(3) 0.039(3) 0.045(4) 0.001(3) 0.007(3) 0.004(3)
N14 0.049(3) 0.035(3) 0.041(3) -0.003(2) 0.009(3) 0.006(2)
N15 0.052(3) 0.045(3) 0.040(3) 0.000(3) 0.011(3) 0.006(2)
N16 0.045(3) 0.044(3) 0.042(4) 0.002(3) 0.007(3) 0.006(2)
C1 0.058(4) 0.032(4) 0.050(5) 0.005(3) 0.011(4) 0.004(3)
C2 0.045(4) 0.047(4) 0.044(4) 0.009(3) 0.004(3) 0.003(3)
C3 0.041(3) 0.056(5) 0.045(4) 0.012(3) 0.003(3) 0.004(3)
C4 0.053(4) 0.040(4) 0.062(5) 0.014(4) 0.000(4) 0.001(3)
C5 0.045(3) 0.034(4) 0.051(4) 0.005(3) 0.006(3) 0.002(3)
C6 0.050(4) 0.033(4) 0.052(5) 0.006(3) 0.010(3) 0.005(3)
C7 0.051(4) 0.030(3) 0.050(4) 0.002(3) 0.020(3) 0.000(3)
C8 0.045(3) 0.037(4) 0.039(4) 0.003(3) 0.012(3) 0.004(3)
C9 0.056(4) 0.030(3) 0.040(4) 0.000(3) 0.015(3) 0.004(3)
C10 0.051(4) 0.038(4) 0.032(4) 0.002(3) 0.010(3) 0.008(3)
C11 0.051(4) 0.026(3) 0.049(4) 0.000(3) 0.017(3) 0.002(3)
C12 0.052(4) 0.035(4) 0.040(4) 0.001(3) 0.013(3) 0.008(3)
C13 0.049(4) 0.031(3) 0.048(4) 0.002(3) 0.013(3) 0.006(3)
C14 0.053(4) 0.036(4) 0.044(4) -0.002(3) 0.010(3) 0.006(3)
C15 0.051(4) 0.039(4) 0.032(4) 0.000(3) -0.003(3) 0.008(3)
C16 0.051(4) 0.037(4) 0.053(5) 0.002(3) 0.006(3) 0.002(3)
C17 0.053(4) 0.036(4) 0.034(4) 0.001(3) 0.009(3) 0.003(3)
C18 0.051(4) 0.043(4) 0.037(4) 0.002(3) 0.013(3) 0.009(3)
C19 0.054(4) 0.039(4) 0.042(4) -0.004(3) 0.011(3) -0.002(3)
C20 0.051(4) 0.041(4) 0.036(4) -0.003(3) 0.004(3) 0.006(3)
C21 0.049(4) 0.040(4) 0.044(4) -0.001(3) 0.011(3) 0.002(3)
C22 0.050(4) 0.048(4) 0.033(4) 0.002(3) 0.004(3) 0.003(3)
C23 0.052(4) 0.042(4) 0.041(4) 0.001(3) 0.007(3) 0.006(3)
C24 0.055(4) 0.029(4) 0.053(5) 0.006(3) 0.011(3) 0.003(3)
C25 0.057(4) 0.056(5) 0.056(5) 0.017(4) 0.015(4) 0.011(4)
C26 0.072(5) 0.050(4) 0.044(5) 0.004(3) 0.012(4) 0.014(4)
C145 0.237(13) 0.129(10) 0.166(12) -0.060(8) 0.136(10) -0.030(10)
C27 0.086(6) 0.047(5) 0.079(7) 0.007(4) 0.013(5) 0.015(4)
C28 0.128(9) 0.065(6) 0.069(7) 0.017(5) 0.047(7) 0.044(6)
C29 0.092(7) 0.082(7) 0.074(7) 0.019(5) 0.040(6) 0.026(6)
C30 0.078(6) 0.066(6) 0.065(6) 0.023(5) 0.023(5) 0.024(4)
C31 0.062(5) 0.059(5) 0.066(6) 0.002(4) 0.013(4) -0.010(4)
C32 0.110(9) 0.095(9) 0.126(11) -0.007(7) 0.057(9) -0.028(7)
C33 0.085(7) 0.117(10) 0.087(8) 0.001(7) 0.038(7) -0.007(7)
C34 0.105(10) 0.157(14) 0.210(18) 0.040(13) 0.101(12) 0.019(10)
C35 0.176(12) 0.089(8) 0.084(9) 0.001(6) 0.051(9) 0.043(8)
C36 0.085(6) 0.107(8) 0.113(9) 0.016(7) 0.054(6) 0.002(6)
O3 0.111(5) 0.130(7) 0.115(7) -0.004(5) 0.059(5) -0.008(5)
C37 0.117(9) 0.172(13) 0.168(13) -0.040(10) 0.084(9) -0.043(8)
C38 0.128(10) 0.159(13) 0.134(12) 0.006(10) 0.076(9) -0.012(9)
C39 0.134(13) 0.28(2) 0.22(2) 0.090(18) 0.117(14) 0.042(14)
C40 0.068(5) 0.042(4) 0.060(6) 0.018(4) -0.010(4) -0.003(4)
C41 0.058(5) 0.076(6) 0.061(6) 0.018(5) 0.008(4) 0.001(4)
C42 0.069(5) 0.072(6) 0.058(6) 0.016(4) 0.011(4) 0.011(4)
C43 0.063(5) 0.044(5) 0.091(7) 0.013(4) 0.022(5) 0.016(4)
C44 0.065(5) 0.043(5) 0.091(7) 0.010(4) 0.004(5) -0.003(4)
C45 0.063(5) 0.049(5) 0.077(6) 0.010(4) 0.011(5) 0.004(4)
C50 0.109(8) 0.053(6) 0.105(9) -0.009(5) 0.023(7) 0.015(5)
C51 0.064(5) 0.060(6) 0.112(9) -0.004(5) 0.024(6) 0.006(4)
C52 0.077(6) 0.074(6) 0.121(9) 0.004(5) 0.040(6) 0.019(5)
C53 0.113(8) 0.080(7) 0.131(11) -0.003(6) 0.066(8) 0.008(6)
C54 0.256(19) 0.085(9) 0.24(2) -0.024(10) 0.183(18) -0.002(10)
C55 0.059(4) 0.031(3) 0.042(4) -0.002(3) 0.013(3) -0.007(3)
C56 0.046(4) 0.048(4) 0.046(4) -0.004(3) 0.005(3) 0.001(3)
C57 0.062(4) 0.055(5) 0.052(5) -0.002(4) 0.015(4) -0.013(4)
C58 0.058(4) 0.042(4) 0.047(4) 0.004(3) 0.011(4) -0.003(3)
C59 0.060(4) 0.044(4) 0.061(5) 0.004(4) 0.013(4) 0.004(3)
C60 0.056(4) 0.037(4) 0.049(4) 0.000(3) 0.013(3) -0.001(3)
C61 0.050(4) 0.062(5) 0.064(6) 0.007(4) 0.013(4) 0.003(3)
C62 0.086(6) 0.077(6) 0.079(7) -0.016(5) 0.033(5) 0.010(5)
C63 0.104(7) 0.098(8) 0.095(8) -0.007(6) 0.041(7) 0.011(6)
C64 0.189(15) 0.182(16) 0.102(11) -0.003(9) 0.084(11) 0.032(13)
C65 0.076(5) 0.063(5) 0.048(5) 0.009(4) 0.011(4) -0.010(4)
C66 0.086(6) 0.053(5) 0.092(8) 0.017(5) 0.049(6) 0.016(4)
C67 0.227(14) 0.089(8) 0.146(11) 0.054(7) 0.148(11) 0.066(8)
C68 0.185(11) 0.061(6) 0.141(10) 0.025(6) 0.128(9) 0.033(6)
C69 0.151(10) 0.073(7) 0.128(11) 0.020(6) 0.087(9) 0.032(6)
C70 0.056(4) 0.031(3) 0.037(4) -0.001(3) 0.002(3) 0.002(3)
C71 0.051(4) 0.038(4) 0.050(4) -0.001(3) 0.015(3) 0.000(3)
C72 0.049(4) 0.045(4) 0.057(5) -0.007(3) 0.015(4) -0.002(3)
C73 0.063(4) 0.042(4) 0.048(5) 0.005(3) 0.007(4) 0.005(3)
C74 0.101(6) 0.056(5) 0.043(5) 0.008(4) 0.025(4) 0.025(4)
C76 0.063(4) 0.059(5) 0.051(5) -0.005(4) 0.020(4) -0.003(3)
C77 0.090(6) 0.067(5) 0.083(5) -0.003(5) 0.041(5) 0.009(4)
C78 0.100(6) 0.087(6) 0.085(5) -0.003(5) 0.042(5) 0.013(5)
C79 0.139(10) 0.214(14) 0.093(6) 0.020(9) 0.049(8) 0.043(10)
C80 0.070(5) 0.047(4) 0.045(5) 0.001(3) 0.003(4) 0.005(3)
C85 0.058(4) 0.036(4) 0.047(5) 0.006(3) 0.006(4) 0.009(3)
C86 0.067(4) 0.026(3) 0.047(4) 0.003(3) 0.015(4) 0.003(3)
C87 0.069(4) 0.042(4) 0.052(5) -0.003(3) 0.025(4) 0.002(3)
C88 0.065(4) 0.036(4) 0.077(6) 0.003(4) 0.024(4) -0.001(3)
C89 0.089(6) 0.049(5) 0.077(6) 0.013(4) 0.045(5) 0.028(4)
C90 0.060(4) 0.047(4) 0.051(5) 0.004(3) 0.011(4) 0.010(3)
C91 0.064(5) 0.058(5) 0.062(5) 0.007(4) 0.022(4) 0.003(4)
C92 0.078(5) 0.071(6) 0.092(7) 0.000(5) 0.044(6) 0.000(4)
C93 0.098(7) 0.100(8) 0.179(13) 0.000(8) 0.086(9) 0.024(6)
C94 0.125(10) 0.118(11) 0.38(3) 0.098(15) 0.151(16) 0.048(9)
C95 0.084(6) 0.058(5) 0.126(9) 0.003(5) 0.057(6) 0.000(4)
C96 0.105(6) 0.057(5) 0.046(5) -0.005(4) 0.015(4) 0.015(4)
O15 0.092(4) 0.059(3) 0.048(3) -0.001(3) 0.012(3) 0.001(3)
C97 0.082(6) 0.093(7) 0.067(6) 0.023(5) 0.025(5) 0.016(5)
C98 0.127(11) 0.28(2) 0.074(9) 0.004(10) 0.044(7) 0.042(11)
C99 0.172(17) 0.51(4) 0.104(15) 0.018(18) 0.089(13) 0.07(2)
C100 0.049(4) 0.040(4) 0.045(4) 0.000(3) 0.005(3) 0.005(3)
C101 0.049(4) 0.046(4) 0.053(5) 0.004(3) 0.014(3) 0.008(3)
C102 0.053(4) 0.047(4) 0.061(5) 0.004(4) 0.013(4) 0.001(3)
C103 0.060(4) 0.047(4) 0.054(5) -0.003(4) 0.007(4) 0.006(3)
C104 0.072(5) 0.034(4) 0.062(5) -0.006(3) 0.015(4) 0.005(3)
C105 0.055(4) 0.045(4) 0.048(5) -0.001(3) 0.012(3) 0.009(3)
C106 0.061(4) 0.052(5) 0.069(6) 0.003(4) 0.023(4) -0.002(3)
C107 0.073(5) 0.077(6) 0.050(5) 0.000(4) 0.019(4) -0.008(4)
C108 0.074(6) 0.087(7) 0.070(6) 0.013(5) 0.028(5) -0.009(5)
C109 0.084(7) 0.108(9) 0.092(8) 0.011(6) 0.036(6) 0.003(6)
C110 0.075(5) 0.043(5) 0.083(7) -0.008(4) 0.013(5) -0.006(4)
C111 0.073(5) 0.048(5) 0.059(5) 0.000(4) 0.019(4) 0.007(4)
C112 0.074(5) 0.065(5) 0.048(5) 0.001(4) 0.013(4) 0.005(4)
C113 0.074(5) 0.063(6) 0.076(7) 0.002(5) 0.018(5) 0.000(4)
C114 0.099(8) 0.095(9) 0.109(10) 0.017(7) 0.023(7) -0.015(7)
C115 0.057(4) 0.040(4) 0.045(4) -0.007(3) 0.008(3) 0.002(3)
C116 0.061(4) 0.050(4) 0.046(5) -0.017(3) 0.011(4) -0.006(3)
C117 0.057(4) 0.058(5) 0.057(5) -0.026(4) 0.020(4) -0.005(4)
C118 0.057(4) 0.062(5) 0.052(5) -0.018(4) 0.002(4) 0.008(4)
C119 0.065(5) 0.047(4) 0.048(5) -0.005(3) 0.007(4) 0.012(3)
C120 0.060(4) 0.045(4) 0.046(5) -0.012(3) 0.007(4) -0.005(3)
C121 0.073(5) 0.066(5) 0.061(6) -0.008(4) 0.029(4) -0.012(4)
C122 0.062(5) 0.064(5) 0.072(6) -0.015(4) 0.023(4) -0.010(4)
C123 0.092(6) 0.063(6) 0.074(7) 0.000(5) 0.021(5) -0.002(5)
C124 0.145(11) 0.077(8) 0.088(9) -0.005(6) 0.027(8) -0.014(7)
C125 0.070(5) 0.089(7) 0.062(6) -0.020(5) 0.014(4) 0.026(5)
C126 0.082(5) 0.069(5) 0.045(5) 0.012(4) 0.024(4) 0.024(4)
C127 0.108(7) 0.090(7) 0.088(8) 0.010(5) 0.051(6) 0.000(5)
C128 0.118(9) 0.133(11) 0.111(10) -0.002(8) 0.069(8) -0.019(7)
C129 0.143(12) 0.222(19) 0.114(12) -0.018(11) 0.076(10) -0.066(11)
C130 0.053(4) 0.045(4) 0.048(5) -0.008(3) 0.001(3) 0.006(3)
C131 0.072(5) 0.049(4) 0.032(4) -0.003(3) 0.003(4) 0.004(4)
C132 0.076(6) 0.064(6) 0.052(5) 0.002(4) -0.002(4) 0.004(4)
C133 0.068(6) 0.049(5) 0.073(7) -0.008(4) -0.007(5) 0.013(4)
C134 0.068(5) 0.070(6) 0.075(7) -0.005(5) 0.010(5) 0.015(4)
C135 0.060(5) 0.062(5) 0.074(6) -0.005(4) 0.023(4) 0.002(4)
C136 0.074(5) 0.074(6) 0.051(5) 0.012(4) 0.016(4) -0.009(4)
C137 0.090(7) 0.126(9) 0.065(7) 0.023(6) 0.031(6) -0.004(6)
C138 0.127(10) 0.140(12) 0.081(9) 0.015(8) 0.053(8) 0.001(8)
C139 0.131(10) 0.167(13) 0.087(9) 0.021(9) 0.069(8) -0.015(9)
C140 0.083(6) 0.075(7) 0.078(7) -0.008(5) -0.005(5) 0.022(5)
C141 0.063(5) 0.104(8) 0.097(7) 0.014(5) 0.029(5) -0.004(5)
O24 0.119(6) 0.129(7) 0.111(6) -0.002(5) 0.059(5) -0.006(5)
C142 0.130(10) 0.133(11) 0.149(11) -0.015(8) 0.056(7) 0.034(9)
C143 0.154(12) 0.131(11) 0.103(10) 0.012(7) 0.050(7) 0.027(9)
C144 0.151(15) 0.28(3) 0.130(15) 0.024(14) 0.040(10) 0.006(14)

loop_
_atom_type_symbol
_atom_type_description
_atom_type_scat_dispersion_real
_atom_type_scat_dispersion_imag
_atom_type_scat_source
C C 0.0033 0.0016 'International Tables Vol C Tables 4.2.6.8 and 6.1.1.4'
H H 0.0000 0.0000 'International Tables Vol C Tables 4.2.6.8 and 6.1.1.4'
N N 0.0061 0.0033 'International Tables Vol C Tables 4.2.6.8 and 6.1.1.4'
O O 0.0106 0.0060 'International Tables Vol C Tables 4.2.6.8 and 6.1.1.4'
Zn Zn 0.2839 1.4301 'International Tables Vol C Tables 4.2.6.8 and 6.1.1.4'

loop_
_geom_angle_atom_site_label_1
_geom_angle_atom_site_label_2
_geom_angle_atom_site_label_3
_geom_angle
_geom_angle_site_symmetry_1
_geom_angle_site_symmetry_3
_geom_angle_publ_flag
N5 Zn1 N1 156.5(2) . . ?
N5 Zn1 N7 87.3(2) . . ?
N1 Zn1 N7 87.5(2) . . ?
N5 Zn1 N3 87.8(2) . . ?
N1 Zn1 N3 87.5(2) . . ?
N7 Zn1 N3 155.6(2) . . ?
N5 Zn1 O25 102.6(2) . . ?
N1 Zn1 O25 101.0(2) . . ?
N7 Zn1 O25 102.3(2) . . ?
N3 Zn1 O25 102.2(2) . . ?
C70 C75 C74 116.8(7) . . ?
C70 C75 C81A 118.8(10) . . ?
C74 C75 C81A 122.9(10) . . ?
C70 C75 C81B 120.4(10) . . ?
C74 C75 C81B 121.1(10) . . ?
C81A C75 C81B 24.6(7) . . ?
O12A C81A C75 99.4(9) . . ?
O12A C81A H81A 111.9 . . ?
C75 C81A H81A 111.9 . . ?
O12A C81A H81B 111.9 . . ?
C75 C81A H81B 111.9 . . ?
H81A C81A H81B 109.6 . . ?
C81A O12A C82A 111.8(10) . . ?
C83A C82A O12A 116.0(12) . . ?
C83A C82A H82A 108.3 . . ?
O12A C82A H82A 108.3 . . ?
C83A C82A H82B 108.3 . . ?
O12A C82A H82B 108.3 . . ?
H82A C82A H82B 107.4 . . ?
C84A C83A C82A 176.2(18) . . ?
C83A C84A H84A 180.0 . . ?
O12B C81B C75 99.1(10) . . ?
O12B C81B H81C 112.0 . . ?
C75 C81B H81C 112.0 . . ?
O12B C81B H81D 112.0 . . ?
C75 C81B H81D 112.0 . . ?
H81C C81B H81D 109.6 . . ?
C82B O12B C81B 115.0(12) . . ?
C83B C82B O12B 116.9(13) . . ?
C83B C82B H82C 108.1 . . ?
O12B C82B H82C 108.1 . . ?
C83B C82B H82D 108.1 . . ?
O12B C82B H82D 108.1 . . ?
H82C C82B H82D 107.3 . . ?
C84B C83B C82B 174(2) . . ?
C83B C84B H84B 180.0 . . ?
O5B C46 O5A 84.2(13) . . ?
O5B C46 C41 131.8(13) . . ?
O5A C46 C41 114.0(12) . . ?
O5B C46 H46A 106.0 . . ?
O5A C46 H46A 108.8 . . ?
C41 C46 H46A 108.8 . . ?
O5B C46 H46B 27.2 . . ?
O5A C46 H46B 108.8 . . ?
C41 C46 H46B 108.8 . . ?
H46A C46 H46B 107.7 . . ?
O5B C46 H46C 104.3 . . ?
O5A C46 H46C 21.4 . . ?
C41 C46 H46C 104.3 . . ?
H46A C46 H46C 95.7 . . ?
H46B C46 H46C 129.9 . . ?
O5B C46 H46D 104.3 . . ?
O5A C46 H46D 118.6 . . ?
C41 C46 H46D 104.3 . . ?
H46A C46 H46D 9.9 . . ?
H46B C46 H46D 101.5 . . ?
H46C C46 H46D 105.6 . . ?
C46 O5A C47A 116.3(14) . . ?
C48A C47A O5A 109.3(14) . . ?
C48A C47A H47A 109.8 . . ?
O5A C47A H47A 109.8 . . ?
C48A C47A H47B 109.8 . . ?
O5A C47A H47B 109.8 . . ?
H47A C47A H47B 108.3 . . ?
C49A C48A C47A 160(2) . . ?
C48A C49A H49A 180.0 . . ?
C46 O5B C47B 123.5(14) . . ?
C48B C47B O5B 113.1(15) . . ?
C48B C47B H47C 109.0 . . ?
O5B C47B H47C 109.0 . . ?
C48B C47B H47D 109.0 . . ?
O5B C47B H47D 109.0 . . ?
H47C C47B H47D 107.8 . . ?
C49B C48B C47B 170(4) . . ?
C48B C49B H49B 180.0 . . ?
C3 O1 C25 115.8(6) . . ?
C32 O2 C31 114.9(8) . . ?
C4 O4 C40 117.9(6) . . ?
C52 O6 C51 114.9(8) . . ?
C9 O7 C55 115.8(5) . . ?
C62 O8 C61 113.9(7) . . ?
C66 O9 C67 112.3(10) . . ?
C10 O10 C70 117.2(5) . . ?
C77 O11 C76 112.6(6) . . ?
C15 O13 C85 114.4(5) . . ?
C92 O14 C91 112.9(7) . . ?
C16 O16 C100 117.9(5) . . ?
C107 O17 C106 112.8(6) . . ?
C111 O18 C112 112.1(6) . . ?
C21 O19 C115 115.3(5) . . ?
C122 O20 C121 110.9(6) . . ?
C126 O21 C127 112.6(7) . . ?
C22 O22 C130 117.4(5) . . ?
C136 O23 C137 109.2(7) . . ?
C145 O25 Zn1 122.5(8) . . ?
C145 O25 H25 118.9(17) . . ?
Zn1 O25 H25 114.9(13) . . ?
C1 N1 C6 108.1(5) . . ?
C1 N1 Zn1 126.3(4) . . ?
C6 N1 Zn1 125.2(4) . . ?
C6 N2 C7 123.4(6) . . ?
C12 N3 C7 108.7(5) . . ?
C12 N3 Zn1 125.7(4) . . ?
C7 N3 Zn1 125.4(4) . . ?
C12 N4 C13 123.2(6) . . ?
C13 N5 C18 108.8(5) . . ?
C13 N5 Zn1 125.5(4) . . ?
C18 N5 Zn1 124.8(4) . . ?
C19 N6 C18 122.1(6) . . ?
C24 N7 C19 109.1(5) . . ?
C24 N7 Zn1 125.6(4) . . ?
C19 N7 Zn1 124.7(4) . . ?
C1 N8 C24 123.4(6) . . ?
C3 N9 C2 113.5(6) . . ?
C4 N10 C5 114.5(6) . . ?
C9 N11 C8 113.5(5) . . ?
C10 N12 C11 112.6(5) . . ?
C15 N13 C14 114.5(6) . . ?
C16 N14 C17 113.9(6) . . ?
C21 N15 C20 113.5(6) . . ?
C22 N16 C23 114.4(6) . . ?
N8 C1 N1 127.3(6) . . ?
N8 C1 C2 123.1(7) . . ?
N1 C1 C2 109.6(6) . . ?
N9 C2 C5 123.6(6) . . ?
N9 C2 C1 130.2(7) . . ?
C5 C2 C1 106.1(6) . . ?
N9 C3 O1 121.7(7) . . ?
N9 C3 C4 123.2(6) . . ?
O1 C3 C4 115.1(6) . . ?
N10 C4 O4 121.6(7) . . ?
N10 C4 C3 123.4(6) . . ?
O4 C4 C3 114.9(6) . . ?
N10 C5 C2 121.7(6) . . ?
N10 C5 C6 131.1(6) . . ?
C2 C5 C6 107.1(6) . . ?
N2 C6 N1 127.9(6) . . ?
N2 C6 C5 122.7(6) . . ?
N1 C6 C5 109.2(6) . . ?
N2 C7 N3 127.5(6) . . ?
N2 C7 C8 123.7(6) . . ?
N3 C7 C8 108.8(6) . . ?
N11 C8 C11 124.2(6) . . ?
N11 C8 C7 129.0(6) . . ?
C11 C8 C7 106.8(6) . . ?
N11 C9 O7 121.2(6) . . ?
N11 C9 C10 122.7(6) . . ?
O7 C9 C10 116.1(6) . . ?
N12 C10 O10 122.3(5) . . ?
N12 C10 C9 123.1(6) . . ?
O10 C10 C9 114.6(6) . . ?
C8 C11 N12 123.9(6) . . ?
C8 C11 C12 107.9(6) . . ?
N12 C11 C12 128.2(6) . . ?
N4 C12 N3 127.7(6) . . ?
N4 C12 C11 124.3(6) . . ?
N3 C12 C11 107.9(5) . . ?
N4 C13 N5 127.8(6) . . ?
N4 C13 C14 122.6(6) . . ?
N5 C13 C14 109.6(6) . . ?
N13 C14 C17 121.7(6) . . ?
N13 C14 C13 131.3(6) . . ?
C17 C14 C13 107.0(6) . . ?
N13 C15 O13 121.2(6) . . ?
N13 C15 C16 123.3(6) . . ?
O13 C15 C16 115.6(6) . . ?
N14 C16 O16 121.8(6) . . ?
N14 C16 C15 122.4(6) . . ?
O16 C16 C15 115.7(6) . . ?
N14 C17 C14 124.1(6) . . ?
N14 C17 C18 130.0(6) . . ?
C14 C17 C18 105.9(6) . . ?
N6 C18 N5 128.2(6) . . ?
N6 C18 C17 122.7(6) . . ?
N5 C18 C17 108.6(6) . . ?
N6 C19 N7 129.1(6) . . ?
N6 C19 C20 122.1(6) . . ?
N7 C19 C20 108.8(6) . . ?
N15 C20 C23 122.3(6) . . ?
N15 C20 C19 130.9(6) . . ?
C23 C20 C19 106.7(6) . . ?
N15 C21 O19 120.7(6) . . ?
N15 C21 C22 123.6(6) . . ?
O19 C21 C22 115.7(6) . . ?
N16 C22 O22 122.7(6) . . ?
N16 C22 C21 122.4(6) . . ?
O22 C22 C21 115.0(6) . . ?
N16 C23 C20 123.7(6) . . ?
N16 C23 C24 130.7(6) . . ?
C20 C23 C24 105.7(6) . . ?
N8 C24 N7 127.5(6) . . ?
N8 C24 C23 122.6(6) . . ?
N7 C24 C23 109.7(5) . . ?
C26 C25 C30 123.0(9) . . ?
C26 C25 O1 120.6(7) . . ?
C30 C25 O1 116.4(8) . . ?
C25 C26 C27 117.8(9) . . ?
C25 C26 C31 119.0(7) . . ?
C27 C26 C31 123.1(8) . . ?
C147 O26 H26 109.5 . . ?
O25 C145 H14A 109.4 . . ?
O25 C145 H14B 109.5 . . ?
H14A C145 H14B 109.5 . . ?
O25 C145 H14C 109.5 . . ?
H14A C145 H14C 109.5 . . ?
H14B C145 H14C 109.5 . . ?
O26 C147 H14S 109.5 . . ?
O26 C147 H14T 109.5 . . ?
H14S C147 H14T 109.5 . . ?
O26 C147 H14U 109.5 . . ?
H14S C147 H14U 109.5 . . ?
H14T C147 H14U 109.5 . . ?
C146 O27 H27A 109.5 . . ?
C28 C27 C26 121.0(10) . . ?
C28 C27 H27 119.5 . . ?
C26 C27 H27 119.5 . . ?
C27 C28 C29 118.6(9) . . ?
C27 C28 C35 118.6(12) . . ?
C29 C28 C35 122.8(11) . . ?
O27 C146 H14P 109.5 . . ?
O27 C146 H14Q 109.5 . . ?
H14P C146 H14Q 109.5 . . ?
O27 C146 H14R 109.5 . . ?
H14P C146 H14R 109.5 . . ?
H14Q C146 H14R 109.5 . . ?
C30 C29 C28 120.8(10) . . ?
C30 C29 H29 119.6 . . ?
C28 C29 H29 119.6 . . ?
C29 C30 C25 118.7(10) . . ?
C29 C30 C36 123.1(10) . . ?
C25 C30 C36 118.1(9) . . ?
O2 C31 C26 111.5(8) . . ?
O2 C31 H31A 109.3 . . ?
C26 C31 H31A 109.3 . . ?
O2 C31 H31B 109.3 . . ?
C26 C31 H31B 109.3 . . ?
H31A C31 H31B 108.0 . . ?
O2 C32 C33 114.4(11) . . ?
O2 C32 H32A 108.7 . . ?
C33 C32 H32A 108.7 . . ?
O2 C32 H32B 108.7 . . ?
C33 C32 H32B 108.7 . . ?
H32A C32 H32B 107.6 . . ?
C34 C33 C32 173.6(16) . . ?
C33 C34 H34 180.0 . . ?
C28 C35 H35A 109.5 . . ?
C28 C35 H35B 109.5 . . ?
H35A C35 H35B 109.5 . . ?
C28 C35 H35C 109.5 . . ?
H35A C35 H35C 109.5 . . ?
H35B C35 H35C 109.5 . . ?
O3 C36 C30 114.1(10) . . ?
O3 C36 H36A 108.7 . . ?
C30 C36 H36A 108.7 . . ?
O3 C36 H36B 108.7 . . ?
C30 C36 H36B 108.7 . . ?
H36A C36 H36B 107.6 . . ?
C36 O3 C37 109.9(10) . . ?
C38 C37 O3 110.4(13) . . ?
C38 C37 H37A 109.6 . . ?
O3 C37 H37A 109.6 . . ?
C38 C37 H37B 109.6 . . ?
O3 C37 H37B 109.6 . . ?
H37A C37 H37B 108.1 . . ?
C39 C38 C37 176.4(19) . . ?
C38 C39 H39 180.0 . . ?
C45 C40 C41 122.7(8) . . ?
C45 C40 O4 118.0(10) . . ?
C41 C40 O4 119.0(8) . . ?
C42 C41 C40 117.2(8) . . ?
C42 C41 C46 126.9(11) . . ?
C40 C41 C46 115.9(10) . . ?
C41 C42 C43 123.6(10) . . ?
C41 C42 H42 118.2 . . ?
C43 C42 H42 118.2 . . ?
C44 C43 C42 116.5(9) . . ?
C44 C43 C50 121.3(9) . . ?
C42 C43 C50 122.2(10) . . ?
C43 C44 C45 126.0(9) . . ?
C43 C44 H44 117.0 . . ?
C45 C44 H44 117.0 . . ?
C40 C45 C44 113.9(9) . . ?
C40 C45 C51 123.1(9) . . ?
C44 C45 C51 123.0(8) . . ?
C43 C50 H50A 109.5 . . ?
C43 C50 H50B 109.5 . . ?
H50A C50 H50B 109.5 . . ?
C43 C50 H50C 109.5 . . ?
H50A C50 H50C 109.5 . . ?
H50B C50 H50C 109.5 . . ?
O6 C51 C45 111.8(9) . . ?
O6 C51 H51A 109.3 . . ?
C45 C51 H51A 109.3 . . ?
O6 C51 H51B 109.3 . . ?
C45 C51 H51B 109.3 . . ?
H51A C51 H51B 107.9 . . ?
O6 C52 C53 112.5(11) . . ?
O6 C52 H52A 109.1 . . ?
C53 C52 H52A 109.1 . . ?
O6 C52 H52B 109.1 . . ?
C53 C52 H52B 109.1 . . ?
H52A C52 H52B 107.8 . . ?
C54 C53 C52 173.6(15) . . ?
C53 C54 H54 180.0 . . ?
C56 C55 C60 123.6(7) . . ?
C56 C55 O7 116.5(6) . . ?
C60 C55 O7 119.7(6) . . ?
C55 C56 C57 117.7(7) . . ?
C55 C56 C61 122.2(7) . . ?
C57 C56 C61 120.1(7) . . ?
C58 C57 C56 120.7(8) . . ?
C58 C57 H57 119.6 . . ?
C56 C57 H57 119.6 . . ?
C59 C58 C57 118.8(7) . . ?
C59 C58 C65 120.3(7) . . ?
C57 C58 C65 120.9(8) . . ?
C58 C59 C60 122.7(7) . . ?
C58 C59 H59 118.6 . . ?
C60 C59 H59 118.6 . . ?
C59 C60 C55 116.4(7) . . ?
C59 C60 C66 122.0(7) . . ?
C55 C60 C66 121.6(7) . . ?
O8 C61 C56 114.1(6) . . ?
O8 C61 H61A 108.7 . . ?
C56 C61 H61A 108.7 . . ?
O8 C61 H61B 108.7 . . ?
C56 C61 H61B 108.7 . . ?
H61A C61 H61B 107.6 . . ?
O8 C62 C63 118.4(9) . . ?
O8 C62 H62A 107.7 . . ?
C63 C62 H62A 107.7 . . ?
O8 C62 H62B 107.7 . . ?
C63 C62 H62B 107.7 . . ?
H62A C62 H62B 107.1 . . ?
C64 C63 C62 177.8(14) . . ?
C63 C64 H64 180.0 . . ?
C58 C65 H65A 109.5 . . ?
C58 C65 H65B 109.5 . . ?
H65A C65 H65B 109.5 . . ?
C58 C65 H65C 109.5 . . ?
H65A C65 H65C 109.5 . . ?
H65B C65 H65C 109.5 . . ?
O9 C66 C60 109.9(7) . . ?
O9 C66 H66A 109.7 . . ?
C60 C66 H66A 109.7 . . ?
O9 C66 H66B 109.7 . . ?
C60 C66 H66B 109.7 . . ?
H66A C66 H66B 108.2 . . ?
C68 C67 O9 114.7(8) . . ?
C68 C67 H67A 108.6 . . ?
O9 C67 H67A 108.6 . . ?
C68 C67 H67B 108.6 . . ?
O9 C67 H67B 108.6 . . ?
H67A C67 H67B 107.6 . . ?
C69 C68 C67 177.4(14) . . ?
C68 C69 H69 180.0 . . ?
C75 C70 C71 123.9(7) . . ?
C75 C70 O10 116.1(6) . . ?
C71 C70 O10 119.6(7) . . ?
C70 C71 C72 117.1(7) . . ?
C70 C71 C76 122.1(7) . . ?
C72 C71 C76 120.9(7) . . ?
C71 C72 C73 121.7(7) . . ?
C71 C72 H72 119.1 . . ?
C73 C72 H72 119.1 . . ?
C74 C73 C72 117.8(7) . . ?
C74 C73 C80 121.6(8) . . ?
C72 C73 C80 120.6(7) . . ?
C73 C74 C75 122.7(8) . . ?
C73 C74 H74 118.7 . . ?
C75 C74 H74 118.7 . . ?
O11 C76 C71 108.7(6) . . ?
O11 C76 H76A 110.0 . . ?
C71 C76 H76A 110.0 . . ?
O11 C76 H76B 110.0 . . ?
C71 C76 H76B 110.0 . . ?
H76A C76 H76B 108.3 . . ?
C78 C77 O11 112.5(8) . . ?
C78 C77 H77A 109.1 . . ?
O11 C77 H77A 109.1 . . ?
C78 C77 H77B 109.1 . . ?
O11 C77 H77B 109.1 . . ?
H77A C77 H77B 107.8 . . ?
C79 C78 C77 163.6(11) . . ?
C78 C79 H79 180.0 . . ?
C73 C80 H80A 109.5 . . ?
C73 C80 H80B 109.5 . . ?
H80A C80 H80B 109.5 . . ?
C73 C80 H80C 109.5 . . ?
H80A C80 H80C 109.5 . . ?
H80B C80 H80C 109.5 . . ?
C90 C85 C86 124.6(7) . . ?
C90 C85 O13 115.9(7) . . ?
C86 C85 O13 119.3(7) . . ?
C85 C86 C87 116.7(7) . . ?
C85 C86 C91 123.2(7) . . ?
C87 C86 C91 120.1(7) . . ?
C86 C87 C88 121.3(7) . . ?
C86 C87 H87 119.4 . . ?
C88 C87 H87 119.4 . . ?
C89 C88 C87 116.7(7) . . ?
C89 C88 C95 123.5(8) . . ?
C87 C88 C95 119.8(8) . . ?
C90 C89 C88 124.7(8) . . ?
C90 C89 H89 117.6 . . ?
C88 C89 H89 117.6 . . ?
C85 C90 C89 116.0(7) . . ?
C85 C90 C96 122.3(8) . . ?
C89 C90 C96 121.7(9) . . ?
O14 C91 C86 112.8(6) . . ?
O14 C91 H91A 109.0 . . ?
C86 C91 H91A 109.0 . . ?
O14 C91 H91B 109.0 . . ?
C86 C91 H91B 109.0 . . ?
H91A C91 H91B 107.8 . . ?
C93 C92 O14 114.6(9) . . ?
C93 C92 H92A 108.6 . . ?
O14 C92 H92A 108.6 . . ?
C93 C92 H92B 108.6 . . ?
O14 C92 H92B 108.6 . . ?
H92A C92 H92B 107.6 . . ?
C94 C93 C92 173.0(16) . . ?
C93 C94 H94 180.0 . . ?
C88 C95 H95A 109.5 . . ?
C88 C95 H95B 109.5 . . ?
H95A C95 H95B 109.5 . . ?
C88 C95 H95C 109.5 . . ?
H95A C95 H95C 109.5 . . ?
H95B C95 H95C 109.5 . . ?
O15 C96 C90 114.2(7) . . ?
O15 C96 H96A 108.7 . . ?
C90 C96 H96A 108.7 . . ?
O15 C96 H96B 108.7 . . ?
C90 C96 H96B 108.7 . . ?
H96A C96 H96B 107.6 . . ?
C97 O15 C96 111.9(7) . . ?
O15 C97 C98 109.3(11) . . ?
O15 C97 H97A 109.8 . . ?
C98 C97 H97A 109.8 . . ?
O15 C97 H97B 109.8 . . ?
C98 C97 H97B 109.8 . . ?
H97A C97 H97B 108.3 . . ?
C99 C98 C97 178(2) . . ?
C98 C99 H99 180.0 . . ?
C101 C100 C105 123.6(7) . . ?
C101 C100 O16 116.3(7) . . ?
C105 C100 O16 119.8(7) . . ?
C100 C101 C102 117.6(7) . . ?
C100 C101 C106 121.2(7) . . ?
C102 C101 C106 121.2(7) . . ?
C103 C102 C101 121.5(8) . . ?
C103 C102 H102 119.3 . . ?
C101 C102 H102 119.3 . . ?
C102 C103 C104 117.3(7) . . ?
C102 C103 C110 121.0(8) . . ?
C104 C103 C110 121.7(8) . . ?
C105 C104 C103 122.5(8) . . ?
C105 C104 H104 118.7 . . ?
C103 C104 H104 118.7 . . ?
C100 C105 C104 117.4(8) . . ?
C100 C105 C111 124.9(7) . . ?
C104 C105 C111 117.7(7) . . ?
O17 C106 C101 109.2(6) . . ?
O17 C106 H10A 109.8 . . ?
C101 C106 H10A 109.8 . . ?
O17 C106 H10B 109.8 . . ?
C101 C106 H10B 109.8 . . ?
H10A C106 H10B 108.3 . . ?
O17 C107 C108 113.7(8) . . ?
O17 C107 H10C 108.8 . . ?
C108 C107 H10C 108.8 . . ?
O17 C107 H10D 108.8 . . ?
C108 C107 H10D 108.8 . . ?
H10C C107 H10D 107.7 . . ?
C109 C108 C107 175.5(12) . . ?
C108 C109 H109 180.0 . . ?
C103 C110 H11A 109.5 . . ?
C103 C110 H11B 109.5 . . ?
H11A C110 H11B 109.5 . . ?
C103 C110 H11C 109.5 . . ?
H11A C110 H11C 109.5 . . ?
H11B C110 H11C 109.5 . . ?
O18 C111 C105 113.6(7) . . ?
O18 C111 H11D 108.8 . . ?
C105 C111 H11D 108.8 . . ?
O18 C111 H11E 108.8 . . ?
C105 C111 H11E 108.8 . . ?
H11D C111 H11E 107.7 . . ?
C113 C112 O18 113.0(8) . . ?
C113 C112 H11F 109.0 . . ?
O18 C112 H11F 109.0 . . ?
C113 C112 H11G 109.0 . . ?
O18 C112 H11G 109.0 . . ?
H11F C112 H11G 107.8 . . ?
C114 C113 C112 176.0(11) . . ?
C113 C114 H114 180.0 . . ?
C120 C115 C116 122.7(7) . . ?
C120 C115 O19 119.8(7) . . ?
C116 C115 O19 117.4(7) . . ?
C117 C116 C115 116.5(8) . . ?
C117 C116 C121 121.5(8) . . ?
C115 C116 C121 121.9(7) . . ?
C118 C117 C116 122.6(8) . . ?
C118 C117 H117 118.7 . . ?
C116 C117 H117 118.7 . . ?
C117 C118 C119 118.1(7) . . ?
C117 C118 C125 121.9(9) . . ?
C119 C118 C125 120.0(8) . . ?
C120 C119 C118 121.1(8) . . ?
C120 C119 H119 119.4 . . ?
C118 C119 H119 119.4 . . ?
C115 C120 C119 118.9(8) . . ?
C115 C120 C126 119.0(7) . . ?
C119 C120 C126 122.0(8) . . ?
O20 C121 C116 113.6(7) . . ?
O20 C121 H12A 108.8 . . ?
C116 C121 H12A 108.8 . . ?
O20 C121 H12B 108.8 . . ?
C116 C121 H12B 108.8 . . ?
H12A C121 H12B 107.7 . . ?
O20 C122 C123 107.3(7) . . ?
O20 C122 H12C 110.3 . . ?
C123 C122 H12C 110.3 . . ?
O20 C122 H12D 110.3 . . ?
C123 C122 H12D 110.3 . . ?
H12C C122 H12D 108.5 . . ?
C124 C123 C122 177.7(12) . . ?
C123 C124 H124 180.0 . . ?
C118 C125 H12U 109.5 . . ?
C118 C125 H12V 109.5 . . ?
H12U C125 H12V 109.5 . . ?
C118 C125 H12W 109.5 . . ?
H12U C125 H12W 109.5 . . ?
H12V C125 H12W 109.5 . . ?
O21 C126 C120 110.2(7) . . ?
O21 C126 H12E 109.6 . . ?
C120 C126 H12E 109.6 . . ?
O21 C126 H12F 109.6 . . ?
C120 C126 H12F 109.6 . . ?
H12E C126 H12F 108.1 . . ?
O21 C127 C128 112.2(10) . . ?
O21 C127 H12G 109.2 . . ?
C128 C127 H12G 109.2 . . ?
O21 C127 H12H 109.2 . . ?
C128 C127 H12H 109.2 . . ?
H12G C127 H12H 107.9 . . ?
C129 C128 C127 176.1(15) . . ?
C128 C129 H129 180.0 . . ?
C135 C130 C131 124.0(7) . . ?
C135 C130 O22 117.1(7) . . ?
C131 C130 O22 118.8(7) . . ?
C132 C131 C130 115.8(8) . . ?
C132 C131 C136 124.5(8) . . ?
C130 C131 C136 119.5(7) . . ?
C133 C132 C131 121.7(9) . . ?
C133 C132 H132 119.1 . . ?
C131 C132 H132 119.1 . . ?
C134 C133 C132 119.9(8) . . ?
C134 C133 C140 118.3(10) . . ?
C132 C133 C140 121.8(10) . . ?
C133 C134 C135 122.3(9) . . ?
C133 C134 H134 118.8 . . ?
C135 C134 H134 118.8 . . ?
C130 C135 C134 116.2(9) . . ?
C130 C135 C141 119.5(8) . . ?
C134 C135 C141 124.3(9) . . ?
O23 C136 C131 110.8(7) . . ?
O23 C136 H13A 109.5 . . ?
C131 C136 H13A 109.5 . . ?
O23 C136 H13B 109.5 . . ?
C131 C136 H13B 109.5 . . ?
H13A C136 H13B 108.1 . . ?
O23 C137 C138 107.4(9) . . ?
O23 C137 H13C 110.2 . . ?
C138 C137 H13C 110.2 . . ?
O23 C137 H13D 110.2 . . ?
C138 C137 H13D 110.2 . . ?
H13C C137 H13D 108.5 . . ?
C139 C138 C137 179.2(19) . . ?
C138 C139 H139 180.0 . . ?
C133 C140 H14D 109.5 . . ?
C133 C140 H14E 109.5 . . ?
H14D C140 H14E 109.5 . . ?
C133 C140 H14F 109.5 . . ?
H14D C140 H14F 109.5 . . ?
H14E C140 H14F 109.5 . . ?
O24 C141 C135 111.2(8) . . ?
O24 C141 H14G 109.4 . . ?
C135 C141 H14G 109.4 . . ?
O24 C141 H14H 109.4 . . ?
C135 C141 H14H 109.4 . . ?
H14G C141 H14H 108.0 . . ?
C142 O24 C141 113.4(10) . . ?
O24 C142 C143 110.8(12) . . ?
O24 C142 H14I 109.5 . . ?
C143 C142 H14I 109.5 . . ?
O24 C142 H14J 109.5 . . ?
C143 C142 H14J 109.5 . . ?
H14I C142 H14J 108.1 . . ?
C144 C143 C142 170(2) . . ?
C143 C144 H144 180.0 . . ?

loop_
_geom_bond_atom_site_label_1
_geom_bond_atom_site_label_2
_geom_bond_distance
_geom_bond_site_symmetry_2
_geom_bond_publ_flag
Zn1 N5 2.013(6) . ?
Zn1 N1 2.016(5) . ?
Zn1 N7 2.026(6) . ?
Zn1 N3 2.038(6) . ?
Zn1 O25 2.055(6) . ?
C75 C70 1.373(11) . ?
C75 C74 1.389(11) . ?
C75 C81A 1.543(15) . ?
C75 C81B 1.585(15) . ?
C81A O12A 1.414(14) . ?
C81A H81A 0.9900 . ?
C81A H81B 0.9900 . ?
O12A C82A 1.415(14) . ?
C82A C83A 1.357(13) . ?
C82A H82A 0.9900 . ?
C82A H82B 0.9900 . ?
C83A C84A 1.307(14) . ?
C84A H84A 0.9500 . ?
C81B O12B 1.419(15) . ?
C81B H81C 0.9900 . ?
C81B H81D 0.9900 . ?
O12B C82B 1.385(15) . ?
C82B C83B 1.362(13) . ?
C82B H82C 0.9900 . ?
C82B H82D 0.9900 . ?
C83B C84B 1.305(14) . ?
C84B H84B 0.9500 . ?
C46 O5B 1.126(14) . ?
C46 O5A 1.148(13) . ?
C46 C41 1.471(13) . ?
C46 H46A 0.9900 . ?
C46 H46B 0.9900 . ?
C46 H46C 0.9900 . ?
C46 H46D 0.9900 . ?
O5A C47A 1.522(18) . ?
C47A C48A 1.379(17) . ?
C47A H47A 0.9900 . ?
C47A H47B 0.9900 . ?
C48A C49A 1.363(18) . ?
C49A H49A 0.9500 . ?
O5B C47B 1.486(18) . ?
C47B C48B 1.369(18) . ?
C47B H47C 0.9900 . ?
C47B H47D 0.9900 . ?
C48B C49B 1.353(18) . ?
C49B H49B 0.9500 . ?
O1 C3 1.351(8) . ?
O1 C25 1.403(10) . ?
O2 C32 1.409(14) . ?
O2 C31 1.410(10) . ?
O4 C4 1.364(8) . ?
O4 C40 1.424(10) . ?
O6 C52 1.437(13) . ?
O6 C51 1.457(12) . ?
O7 C9 1.342(8) . ?
O7 C55 1.423(8) . ?
O8 C62 1.423(11) . ?
O8 C61 1.428(10) . ?
O9 C66 1.448(12) . ?
O9 C67 1.456(12) . ?
O10 C10 1.346(8) . ?
O10 C70 1.433(8) . ?
O11 C77 1.455(11) . ?
O11 C76 1.497(10) . ?
O13 C15 1.359(8) . ?
O13 C85 1.438(9) . ?
O14 C92 1.445(12) . ?
O14 C91 1.463(10) . ?
O16 C16 1.357(8) . ?
O16 C100 1.447(8) . ?
O17 C107 1.412(10) . ?
O17 C106 1.464(9) . ?
O18 C111 1.415(10) . ?
O18 C112 1.441(10) . ?
O19 C21 1.375(8) . ?
O19 C115 1.424(8) . ?
O20 C122 1.425(9) . ?
O20 C121 1.468(10) . ?
O21 C126 1.431(10) . ?
O21 C127 1.456(12) . ?
O22 C22 1.351(8) . ?
O22 C130 1.416(8) . ?
O23 C136 1.429(10) . ?
O23 C137 1.437(12) . ?
O25 C145 1.383(13) . ?
O25 H25 0.800(15) . ?
N1 C1 1.375(9) . ?
N1 C6 1.382(8) . ?
N2 C6 1.330(9) . ?
N2 C7 1.346(8) . ?
N3 C12 1.368(8) . ?
N3 C7 1.372(8) . ?
N4 C12 1.327(8) . ?
N4 C13 1.356(8) . ?
N5 C13 1.367(9) . ?
N5 C18 1.372(8) . ?
N6 C19 1.317(9) . ?
N6 C18 1.338(9) . ?
N7 C24 1.367(9) . ?
N7 C19 1.376(8) . ?
N8 C1 1.335(9) . ?
N8 C24 1.346(9) . ?
N9 C3 1.295(9) . ?
N9 C2 1.360(9) . ?
N10 C4 1.285(9) . ?
N10 C5 1.362(8) . ?
N11 C9 1.308(9) . ?
N11 C8 1.351(8) . ?
N12 C10 1.314(8) . ?
N12 C11 1.368(8) . ?
N13 C15 1.290(8) . ?
N13 C14 1.355(9) . ?
N14 C16 1.307(9) . ?
N14 C17 1.336(8) . ?
N15 C21 1.305(9) . ?
N15 C20 1.347(9) . ?
N16 C22 1.290(9) . ?
N16 C23 1.335(9) . ?
C1 C2 1.452(9) . ?
C2 C5 1.407(10) . ?
C3 C4 1.459(11) . ?
C5 C6 1.444(9) . ?
C7 C8 1.460(9) . ?
C8 C11 1.355(9) . ?
C9 C10 1.452(9) . ?
C11 C12 1.466(9) . ?
C13 C14 1.449(9) . ?
C14 C17 1.399(9) . ?
C15 C16 1.451(10) . ?
C17 C18 1.479(9) . ?
C19 C20 1.476(9) . ?
C20 C23 1.412(9) . ?
C21 C22 1.458(9) . ?
C23 C24 1.476(10) . ?
C25 C26 1.373(11) . ?
C25 C30 1.395(13) . ?
C26 C27 1.407(13) . ?
C26 C31 1.504(13) . ?
O26 C147 1.488(10) . ?
O26 H26 0.8399 . ?
C145 H14A 0.9800 . ?
C145 H14B 0.9800 . ?
C145 H14C 0.9800 . ?
C147 H14S 0.9800 . ?
C147 H14T 0.9800 . ?
C147 H14U 0.9800 . ?
O27 C146 1.46(2) . ?
O27 H27A 0.8400 . ?
C27 C28 1.398(15) . ?
C27 H27 0.9500 . ?
C28 C29 1.419(15) . ?
C28 C35 1.495(15) . ?
C146 H14P 0.9800 . ?
C146 H14Q 0.9800 . ?
C146 H14R 0.9800 . ?
C29 C30 1.371(14) . ?
C29 H29 0.9500 . ?
C30 C36 1.518(14) . ?
C31 H31A 0.9900 . ?
C31 H31B 0.9900 . ?
C32 C33 1.397(18) . ?
C32 H32A 0.9900 . ?
C32 H32B 0.9900 . ?
C33 C34 1.187(18) . ?
C34 H34 0.9500 . ?
C35 H35A 0.9800 . ?
C35 H35B 0.9800 . ?
C35 H35C 0.9800 . ?
C36 O3 1.394(13) . ?
C36 H36A 0.9900 . ?
C36 H36B 0.9900 . ?
O3 C37 1.517(15) . ?
C37 C38 1.45(2) . ?
C37 H37A 0.9900 . ?
C37 H37B 0.9900 . ?
C38 C39 1.23(2) . ?
C39 H39 0.9500 . ?
C40 C45 1.398(13) . ?
C40 C41 1.418(14) . ?
C41 C42 1.362(13) . ?
C42 C43 1.386(12) . ?
C42 H42 0.9500 . ?
C43 C44 1.344(14) . ?
C43 C50 1.496(13) . ?
C44 C45 1.413(13) . ?
C44 H44 0.9500 . ?
C45 C51 1.501(15) . ?
C50 H50A 0.9800 . ?
C50 H50B 0.9800 . ?
C50 H50C 0.9800 . ?
C51 H51A 0.9900 . ?
C51 H51B 0.9900 . ?
C52 C53 1.438(16) . ?
C52 H52A 0.9900 . ?
C52 H52B 0.9900 . ?
C53 C54 1.151(18) . ?
C54 H54 0.9500 . ?
C55 C56 1.374(11) . ?
C55 C60 1.402(10) . ?
C56 C57 1.405(11) . ?
C56 C61 1.526(10) . ?
C57 C58 1.399(11) . ?
C57 H57 0.9500 . ?
C58 C59 1.380(12) . ?
C58 C65 1.538(10) . ?
C59 C60 1.388(11) . ?
C59 H59 0.9500 . ?
C60 C66 1.499(12) . ?
C61 H61A 0.9900 . ?
C61 H61B 0.9900 . ?
C62 C63 1.460(17) . ?
C62 H62A 0.9900 . ?
C62 H62B 0.9900 . ?
C63 C64 1.224(19) . ?
C64 H64 0.9500 . ?
C65 H65A 0.9800 . ?
C65 H65B 0.9800 . ?
C65 H65C 0.9800 . ?
C66 H66A 0.9900 . ?
C66 H66B 0.9900 . ?
C67 C68 1.405(15) . ?
C67 H67A 0.9900 . ?
C67 H67B 0.9900 . ?
C68 C69 1.218(15) . ?
C69 H69 0.9500 . ?
C70 C71 1.375(10) . ?
C71 C72 1.382(10) . ?
C71 C76 1.519(11) . ?
C72 C73 1.404(11) . ?
C72 H72 0.9500 . ?
C73 C74 1.367(11) . ?
C73 C80 1.511(10) . ?
C74 H74 0.9500 . ?
C76 H76A 0.9900 . ?
C76 H76B 0.9900 . ?
C77 C78 1.433(8) . ?
C77 H77A 0.9900 . ?
C77 H77B 0.9900 . ?
C78 C79 1.201(9) . ?
C79 H79 0.9500 . ?
C80 H80A 0.9800 . ?
C80 H80B 0.9800 . ?
C80 H80C 0.9800 . ?
C85 C90 1.372(12) . ?
C85 C86 1.397(10) . ?
C86 C87 1.395(10) . ?
C86 C91 1.489(11) . ?
C87 C88 1.424(11) . ?
C87 H87 0.9500 . ?
C88 C89 1.378(12) . ?
C88 C95 1.530(12) . ?
C89 C90 1.374(12) . ?
C89 H89 0.9500 . ?
C90 C96 1.464(11) . ?
C91 H91A 0.9900 . ?
C91 H91B 0.9900 . ?
C92 C93 1.426(15) . ?
C92 H92A 0.9900 . ?
C92 H92B 0.9900 . ?
C93 C94 1.274(17) . ?
C94 H94 0.9500 . ?
C95 H95A 0.9800 . ?
C95 H95B 0.9800 . ?
C95 H95C 0.9800 . ?
C96 O15 1.430(10) . ?
C96 H96A 0.9900 . ?
C96 H96B 0.9900 . ?
O15 C97 1.407(11) . ?
C97 C98 1.431(18) . ?
C97 H97A 0.9900 . ?
C97 H97B 0.9900 . ?
C98 C99 1.15(2) . ?
C99 H99 0.9500 . ?
C100 C101 1.361(11) . ?
C100 C105 1.369(11) . ?
C101 C102 1.408(10) . ?
C101 C106 1.522(12) . ?
C102 C103 1.383(12) . ?
C102 H102 0.9500 . ?
C103 C104 1.395(12) . ?
C103 C110 1.508(11) . ?
C104 C105 1.382(10) . ?
C104 H104 0.9500 . ?
C105 C111 1.526(12) . ?
C106 H10A 0.9900 . ?
C106 H10B 0.9900 . ?
C107 C108 1.422(13) . ?
C107 H10C 0.9900 . ?
C107 H10D 0.9900 . ?
C108 C109 1.173(14) . ?
C109 H109 0.9500 . ?
C110 H11A 0.9800 . ?
C110 H11B 0.9800 . ?
C110 H11C 0.9800 . ?
C111 H11D 0.9900 . ?
C111 H11E 0.9900 . ?
C112 C113 1.435(13) . ?
C112 H11F 0.9900 . ?
C112 H11G 0.9900 . ?
C113 C114 1.179(14) . ?
C114 H114 0.9500 . ?
C115 C120 1.364(11) . ?
C115 C116 1.402(11) . ?
C116 C117 1.396(11) . ?
C116 C121 1.511(12) . ?
C117 C118 1.382(12) . ?
C117 H117 0.9500 . ?
C118 C119 1.395(13) . ?
C118 C125 1.528(11) . ?
C119 C120 1.388(10) . ?
C119 H119 0.9500 . ?
C120 C126 1.519(12) . ?
C121 H12A 0.9900 . ?
C121 H12B 0.9900 . ?
C122 C123 1.472(13) . ?
C122 H12C 0.9900 . ?
C122 H12D 0.9900 . ?
C123 C124 1.208(15) . ?
C124 H124 0.9500 . ?
C125 H12U 0.9800 . ?
C125 H12V 0.9800 . ?
C125 H12W 0.9800 . ?
C126 H12E 0.9900 . ?
C126 H12F 0.9900 . ?
C127 C128 1.465(17) . ?
C127 H12G 0.9900 . ?
C127 H12H 0.9900 . ?
C128 C129 1.167(19) . ?
C129 H129 0.9500 . ?
C130 C135 1.396(12) . ?
C130 C131 1.408(12) . ?
C131 C132 1.402(11) . ?
C131 C136 1.479(12) . ?
C132 C133 1.391(14) . ?
C132 H132 0.9500 . ?
C133 C134 1.357(15) . ?
C133 C140 1.536(12) . ?
C134 C135 1.404(12) . ?
C134 H134 0.9500 . ?
C135 C141 1.519(14) . ?
C136 H13A 0.9900 . ?
C136 H13B 0.9900 . ?
C137 C138 1.552(16) . ?
C137 H13C 0.9900 . ?
C137 H13D 0.9900 . ?
C138 C139 1.109(16) . ?
C139 H139 0.9500 . ?
C140 H14D 0.9800 . ?
C140 H14E 0.9800 . ?
C140 H14F 0.9800 . ?
C141 O24 1.484(14) . ?
C141 H14G 0.9900 . ?
C141 H14H 0.9900 . ?
O24 C142 1.368(15) . ?
C142 C143 1.473(9) . ?
C142 H14I 0.9900 . ?
C142 H14J 0.9900 . ?
C143 C144 1.251(10) . ?
C144 H144 0.9500 . ?

loop_
_geom_torsion_atom_site_label_1
_geom_torsion_atom_site_label_2
_geom_torsion_atom_site_label_3
_geom_torsion_atom_site_label_4
_geom_torsion
_geom_torsion_site_symmetry_1
_geom_torsion_site_symmetry_2
_geom_torsion_site_symmetry_3
_geom_torsion_site_symmetry_4
_geom_torsion_publ_flag
C70 C75 C81A O12A 75.0(14) . . . . ?
C74 C75 C81A O12A -119.7(12) . . . . ?
C81B C75 C81A O12A -26(2) . . . . ?
C75 C81A O12A C82A -160.7(11) . . . . ?
C81A O12A C82A C83A -69.8(17) . . . . ?
O12A C82A C83A C84A -11(31) . . . . ?
C70 C75 C81B O12B -91.2(14) . . . . ?
C74 C75 C81B O12B 104.0(13) . . . . ?
C81A C75 C81B O12B 2(2) . . . . ?
C75 C81B O12B C82B 151.3(12) . . . . ?
C81B O12B C82B C83B 71(2) . . . . ?
O12B C82B C83B C84B -108(19) . . . . ?
O5B C46 O5A C47A -32.0(18) . . . . ?
C41 C46 O5A C47A -165.5(12) . . . . ?
C46 O5A C47A C48A -62(2) . . . . ?
O5A C47A C48A C49A 85(7) . . . . ?
O5A C46 O5B C47B 50(2) . . . . ?
C41 C46 O5B C47B 166.9(17) . . . . ?
C46 O5B C47B C48B 50(3) . . . . ?
O5B C47B C48B C49B -97(16) . . . . ?
N5 Zn1 O25 C145 103.8(11) . . . . ?
N1 Zn1 O25 C145 -76.4(11) . . . . ?
N7 Zn1 O25 C145 -166.2(11) . . . . ?
N3 Zn1 O25 C145 13.4(11) . . . . ?
N5 Zn1 N1 C1 91.1(8) . . . . ?
N7 Zn1 N1 C1 13.7(6) . . . . ?
N3 Zn1 N1 C1 169.8(6) . . . . ?
O25 Zn1 N1 C1 -88.3(6) . . . . ?
N5 Zn1 N1 C6 -97.1(7) . . . . ?
N7 Zn1 N1 C6 -174.5(6) . . . . ?
N3 Zn1 N1 C6 -18.5(6) . . . . ?
O25 Zn1 N1 C6 83.4(6) . . . . ?
N5 Zn1 N3 C12 -13.6(6) . . . . ?
N1 Zn1 N3 C12 -170.6(6) . . . . ?
N7 Zn1 N3 C12 -92.2(8) . . . . ?
O25 Zn1 N3 C12 88.7(6) . . . . ?
N5 Zn1 N3 C7 173.3(6) . . . . ?
N1 Zn1 N3 C7 16.4(6) . . . . ?
N7 Zn1 N3 C7 94.7(7) . . . . ?
O25 Zn1 N3 C7 -84.3(6) . . . . ?
N1 Zn1 N5 C13 94.2(8) . . . . ?
N7 Zn1 N5 C13 171.7(6) . . . . ?
N3 Zn1 N5 C13 15.6(6) . . . . ?
O25 Zn1 N5 C13 -86.3(6) . . . . ?
N1 Zn1 N5 C18 -97.6(7) . . . . ?
N7 Zn1 N5 C18 -20.1(5) . . . . ?
N3 Zn1 N5 C18 -176.2(5) . . . . ?
O25 Zn1 N5 C18 81.9(5) . . . . ?
N5 Zn1 N7 C24 -173.5(6) . . . . ?
N1 Zn1 N7 C24 -16.5(6) . . . . ?
N3 Zn1 N7 C24 -94.9(8) . . . . ?
O25 Zn1 N7 C24 84.2(6) . . . . ?
N5 Zn1 N7 C19 16.1(6) . . . . ?
N1 Zn1 N7 C19 173.2(6) . . . . ?
N3 Zn1 N7 C19 94.8(7) . . . . ?
O25 Zn1 N7 C19 -86.1(6) . . . . ?
C24 N8 C1 N1 -4.0(12) . . . . ?
C24 N8 C1 C2 176.7(7) . . . . ?
C6 N1 C1 N8 -179.6(7) . . . . ?
Zn1 N1 C1 N8 -6.7(11) . . . . ?
C6 N1 C1 C2 -0.3(8) . . . . ?
Zn1 N1 C1 C2 172.7(5) . . . . ?
C3 N9 C2 C5 -1.7(11) . . . . ?
C3 N9 C2 C1 -176.6(8) . . . . ?
N8 C1 C2 N9 -5.7(13) . . . . ?
N1 C1 C2 N9 174.9(7) . . . . ?
N8 C1 C2 C5 178.7(7) . . . . ?
N1 C1 C2 C5 -0.7(9) . . . . ?
C2 N9 C3 O1 178.5(7) . . . . ?
C2 N9 C3 C4 -0.7(11) . . . . ?
C25 O1 C3 N9 -29.3(10) . . . . ?
C25 O1 C3 C4 150.0(7) . . . . ?
C5 N10 C4 O4 -178.9(7) . . . . ?
C5 N10 C4 C3 -3.4(12) . . . . ?
C40 O4 C4 N10 -13.1(13) . . . . ?
C40 O4 C4 C3 171.1(8) . . . . ?
N9 C3 C4 N10 3.6(13) . . . . ?
O1 C3 C4 N10 -175.7(8) . . . . ?
N9 C3 C4 O4 179.3(7) . . . . ?
O1 C3 C4 O4 0.1(11) . . . . ?
C4 N10 C5 C2 1.0(11) . . . . ?
C4 N10 C5 C6 176.4(8) . . . . ?
N9 C2 C5 N10 1.7(12) . . . . ?
C1 C2 C5 N10 177.6(7) . . . . ?
N9 C2 C5 C6 -174.6(7) . . . . ?
C1 C2 C5 C6 1.3(8) . . . . ?
C7 N2 C6 N1 0.3(12) . . . . ?
C7 N2 C6 C5 -172.6(7) . . . . ?
C1 N1 C6 N2 -172.6(8) . . . . ?
Zn1 N1 C6 N2 14.4(11) . . . . ?
C1 N1 C6 C5 1.1(8) . . . . ?
Zn1 N1 C6 C5 -172.0(5) . . . . ?
N10 C5 C6 N2 -3.3(13) . . . . ?
C2 C5 C6 N2 172.6(7) . . . . ?
N10 C5 C6 N1 -177.4(7) . . . . ?
C2 C5 C6 N1 -1.5(8) . . . . ?
C6 N2 C7 N3 -2.9(11) . . . . ?
C6 N2 C7 C8 173.1(7) . . . . ?
C12 N3 C7 N2 176.6(7) . . . . ?
Zn1 N3 C7 N2 -9.4(10) . . . . ?
C12 N3 C7 C8 0.0(8) . . . . ?
Zn1 N3 C7 C8 174.1(5) . . . . ?
C9 N11 C8 C11 1.0(10) . . . . ?
C9 N11 C8 C7 -177.3(7) . . . . ?
N2 C7 C8 N11 1.8(12) . . . . ?
N3 C7 C8 N11 178.5(6) . . . . ?
N2 C7 C8 C11 -176.7(7) . . . . ?
N3 C7 C8 C11 -0.1(8) . . . . ?
C8 N11 C9 O7 178.6(6) . . . . ?
C8 N11 C9 C10 -1.7(10) . . . . ?
C55 O7 C9 N11 -30.1(9) . . . . ?
C55 O7 C9 C10 150.2(6) . . . . ?
C11 N12 C10 O10 -177.4(6) . . . . ?
C11 N12 C10 C9 0.3(9) . . . . ?
C70 O10 C10 N12 -14.8(9) . . . . ?
C70 O10 C10 C9 167.3(6) . . . . ?
N11 C9 C10 N12 1.2(11) . . . . ?
O7 C9 C10 N12 -179.2(6) . . . . ?
N11 C9 C10 O10 179.0(6) . . . . ?
O7 C9 C10 O10 -1.3(9) . . . . ?
N11 C8 C11 N12 0.4(11) . . . . ?
C7 C8 C11 N12 179.0(6) . . . . ?
N11 C8 C11 C12 -178.6(6) . . . . ?
C7 C8 C11 C12 0.1(8) . . . . ?
C10 N12 C11 C8 -1.0(10) . . . . ?
C10 N12 C11 C12 177.7(7) . . . . ?
C13 N4 C12 N3 4.3(11) . . . . ?
C13 N4 C12 C11 -174.8(6) . . . . ?
C7 N3 C12 N4 -179.2(7) . . . . ?
Zn1 N3 C12 N4 6.8(11) . . . . ?
C7 N3 C12 C11 0.0(8) . . . . ?
Zn1 N3 C12 C11 -174.0(4) . . . . ?
C8 C11 C12 N4 179.1(7) . . . . ?
N12 C11 C12 N4 0.2(12) . . . . ?
C8 C11 C12 N3 -0.1(8) . . . . ?
N12 C11 C12 N3 -179.0(7) . . . . ?
C12 N4 C13 N5 -1.8(11) . . . . ?
C12 N4 C13 C14 176.8(7) . . . . ?
C18 N5 C13 N4 178.7(7) . . . . ?
Zn1 N5 C13 N4 -11.6(11) . . . . ?
C18 N5 C13 C14 -0.1(8) . . . . ?
Zn1 N5 C13 C14 169.7(5) . . . . ?
C15 N13 C14 C17 -1.8(11) . . . . ?
C15 N13 C14 C13 -178.0(8) . . . . ?
N4 C13 C14 N13 -2.3(13) . . . . ?
N5 C13 C14 N13 176.6(8) . . . . ?
N4 C13 C14 C17 -178.9(7) . . . . ?
N5 C13 C14 C17 -0.1(8) . . . . ?
C14 N13 C15 O13 176.5(7) . . . . ?
C14 N13 C15 C16 -2.1(11) . . . . ?
C85 O13 C15 N13 -29.7(10) . . . . ?
C85 O13 C15 C16 149.0(7) . . . . ?
C17 N14 C16 O16 -177.4(7) . . . . ?
C17 N14 C16 C15 -2.3(11) . . . . ?
C100 O16 C16 N14 -6.3(11) . . . . ?
C100 O16 C16 C15 178.3(7) . . . . ?
N13 C15 C16 N14 4.5(13) . . . . ?
O13 C15 C16 N14 -174.2(7) . . . . ?
N13 C15 C16 O16 179.9(7) . . . . ?
O13 C15 C16 O16 1.2(11) . . . . ?
C16 N14 C17 C14 -1.7(10) . . . . ?
C16 N14 C17 C18 179.4(7) . . . . ?
N13 C14 C17 N14 4.0(12) . . . . ?
C13 C14 C17 N14 -179.0(6) . . . . ?
N13 C14 C17 C18 -176.8(7) . . . . ?
C13 C14 C17 C18 0.2(8) . . . . ?
C19 N6 C18 N5 -3.2(11) . . . . ?
C19 N6 C18 C17 -174.4(7) . . . . ?
C13 N5 C18 N6 -172.0(7) . . . . ?
Zn1 N5 C18 N6 18.1(10) . . . . ?
C13 N5 C18 C17 0.2(8) . . . . ?
Zn1 N5 C18 C17 -169.7(5) . . . . ?
N14 C17 C18 N6 -8.4(12) . . . . ?
C14 C17 C18 N6 172.5(7) . . . . ?
N14 C17 C18 N5 178.8(7) . . . . ?
C14 C17 C18 N5 -0.2(8) . . . . ?
C18 N6 C19 N7 -1.7(12) . . . . ?
C18 N6 C19 C20 175.6(7) . . . . ?
C24 N7 C19 N6 179.4(7) . . . . ?
Zn1 N7 C19 N6 -9.0(11) . . . . ?
C24 N7 C19 C20 1.7(8) . . . . ?
Zn1 N7 C19 C20 173.4(5) . . . . ?
C21 N15 C20 C23 -1.9(10) . . . . ?
C21 N15 C20 C19 -178.4(8) . . . . ?
N6 C19 C20 N15 -3.3(13) . . . . ?
N7 C19 C20 N15 174.5(7) . . . . ?
N6 C19 C20 C23 179.8(7) . . . . ?
N7 C19 C20 C23 -2.4(8) . . . . ?
C20 N15 C21 O19 178.6(6) . . . . ?
C20 N15 C21 C22 -1.5(11) . . . . ?
C115 O19 C21 N15 -26.1(10) . . . . ?
C115 O19 C21 C22 154.0(7) . . . . ?
C23 N16 C22 O22 178.8(7) . . . . ?
C23 N16 C22 C21 -2.5(10) . . . . ?
C130 O22 C22 N16 -4.2(10) . . . . ?
C130 O22 C22 C21 177.0(7) . . . . ?
N15 C21 C22 N16 4.1(12) . . . . ?
O19 C21 C22 N16 -176.0(7) . . . . ?
N15 C21 C22 O22 -177.1(7) . . . . ?
O19 C21 C22 O22 2.8(9) . . . . ?
C22 N16 C23 C20 -1.0(11) . . . . ?
C22 N16 C23 C24 177.4(8) . . . . ?
N15 C20 C23 N16 3.5(12) . . . . ?
C19 C20 C23 N16 -179.3(7) . . . . ?
N15 C20 C23 C24 -175.2(7) . . . . ?
C19 C20 C23 C24 2.0(8) . . . . ?
C1 N8 C24 N7 0.5(12) . . . . ?
C1 N8 C24 C23 -173.8(7) . . . . ?
C19 N7 C24 N8 -175.3(7) . . . . ?
Zn1 N7 C24 N8 13.1(11) . . . . ?
C19 N7 C24 C23 -0.5(8) . . . . ?
Zn1 N7 C24 C23 -172.0(5) . . . . ?
N16 C23 C24 N8 -4.5(13) . . . . ?
C20 C23 C24 N8 174.1(7) . . . . ?
N16 C23 C24 N7 -179.6(8) . . . . ?
C20 C23 C24 N7 -1.0(9) . . . . ?
C3 O1 C25 C26 97.9(8) . . . . ?
C3 O1 C25 C30 -83.4(8) . . . . ?
C30 C25 C26 C27 -4.0(11) . . . . ?
O1 C25 C26 C27 174.6(6) . . . . ?
C30 C25 C26 C31 179.9(7) . . . . ?
O1 C25 C26 C31 -1.5(10) . . . . ?
C25 C26 C27 C28 2.5(12) . . . . ?
C31 C26 C27 C28 178.5(8) . . . . ?
C26 C27 C28 C29 -0.5(13) . . . . ?
C26 C27 C28 C35 179.7(8) . . . . ?
C27 C28 C29 C30 -0.2(13) . . . . ?
C35 C28 C29 C30 179.5(9) . . . . ?
C28 C29 C30 C25 -1.1(13) . . . . ?
C28 C29 C30 C36 -179.6(9) . . . . ?
C26 C25 C30 C29 3.3(12) . . . . ?
O1 C25 C30 C29 -175.3(7) . . . . ?
C26 C25 C30 C36 -178.1(8) . . . . ?
O1 C25 C30 C36 3.3(11) . . . . ?
C32 O2 C31 C26 -174.4(9) . . . . ?
C25 C26 C31 O2 -173.1(7) . . . . ?
C27 C26 C31 O2 11.0(11) . . . . ?
C31 O2 C32 C33 71.3(14) . . . . ?
O2 C32 C33 C34 76(13) . . . . ?
C29 C30 C36 O3 3.3(14) . . . . ?
C25 C30 C36 O3 -175.2(8) . . . . ?
C30 C36 O3 C37 174.9(10) . . . . ?
C36 O3 C37 C38 173.5(13) . . . . ?
O3 C37 C38 C39 86(33) . . . . ?
C4 O4 C40 C45 94.5(9) . . . . ?
C4 O4 C40 C41 -91.2(9) . . . . ?
C45 C40 C41 C42 0.2(12) . . . . ?
O4 C40 C41 C42 -173.7(7) . . . . ?
C45 C40 C41 C46 -177.9(8) . . . . ?
O4 C40 C41 C46 8.1(11) . . . . ?
O5B C46 C41 C42 -89(2) . . . . ?
O5A C46 C41 C42 15.7(18) . . . . ?
O5B C46 C41 C40 89(2) . . . . ?
O5A C46 C41 C40 -166.4(12) . . . . ?
C40 C41 C42 C43 -1.0(13) . . . . ?
C46 C41 C42 C43 176.9(9) . . . . ?
C41 C42 C43 C44 -0.4(13) . . . . ?
C41 C42 C43 C50 -179.7(9) . . . . ?
C42 C43 C44 C45 2.9(14) . . . . ?
C50 C43 C44 C45 -177.9(9) . . . . ?
C41 C40 C45 C44 1.8(11) . . . . ?
O4 C40 C45 C44 175.8(7) . . . . ?
C41 C40 C45 C51 -178.2(8) . . . . ?
O4 C40 C45 C51 -4.2(12) . . . . ?
C43 C44 C45 C40 -3.5(13) . . . . ?
C43 C44 C45 C51 176.5(9) . . . . ?
C52 O6 C51 C45 74.8(10) . . . . ?
C40 C45 C51 O6 -135.5(8) . . . . ?
C44 C45 C51 O6 44.5(12) . . . . ?
C51 O6 C52 C53 70.6(12) . . . . ?
O6 C52 C53 C54 -88(16) . . . . ?
C9 O7 C55 C56 -90.1(7) . . . . ?
C9 O7 C55 C60 95.4(7) . . . . ?
C60 C55 C56 C57 -1.5(10) . . . . ?
O7 C55 C56 C57 -175.8(6) . . . . ?
C60 C55 C56 C61 179.8(7) . . . . ?
O7 C55 C56 C61 5.6(10) . . . . ?
C55 C56 C57 C58 2.0(11) . . . . ?
C61 C56 C57 C58 -179.3(7) . . . . ?
C56 C57 C58 C59 -1.8(11) . . . . ?
C56 C57 C58 C65 178.4(7) . . . . ?
C57 C58 C59 C60 1.1(11) . . . . ?
C65 C58 C59 C60 -179.1(7) . . . . ?
C58 C59 C60 C55 -0.6(11) . . . . ?
C58 C59 C60 C66 179.3(8) . . . . ?
C56 C55 C60 C59 0.8(10) . . . . ?
O7 C55 C60 C59 174.9(6) . . . . ?
C56 C55 C60 C66 -179.1(7) . . . . ?
O7 C55 C60 C66 -5.1(10) . . . . ?
C62 O8 C61 C56 55.1(9) . . . . ?
C55 C56 C61 O8 61.8(10) . . . . ?
C57 C56 C61 O8 -116.9(8) . . . . ?
C61 O8 C62 C63 48.5(11) . . . . ?
O8 C62 C63 C64 -71(42) . . . . ?
C67 O9 C66 C60 159.2(7) . . . . ?
C59 C60 C66 O9 -109.2(8) . . . . ?
C55 C60 C66 O9 70.8(9) . . . . ?
C66 O9 C67 C68 -66.9(15) . . . . ?
O9 C67 C68 C69 -128(27) . . . . ?
C74 C75 C70 C71 -3.2(13) . . . . ?
C81A C75 C70 C71 163.0(8) . . . . ?
C81B C75 C70 C71 -168.7(8) . . . . ?
C74 C75 C70 O10 -176.0(7) . . . . ?
C81A C75 C70 O10 -9.8(11) . . . . ?
C81B C75 C70 O10 18.5(11) . . . . ?
C10 O10 C70 C75 -99.8(8) . . . . ?
C10 O10 C70 C71 87.1(8) . . . . ?
C75 C70 C71 C72 3.2(11) . . . . ?
O10 C70 C71 C72 175.7(6) . . . . ?
C75 C70 C71 C76 -176.6(7) . . . . ?
O10 C70 C71 C76 -4.0(10) . . . . ?
C70 C71 C72 C73 -0.6(10) . . . . ?
C76 C71 C72 C73 179.2(7) . . . . ?
C71 C72 C73 C74 -1.8(11) . . . . ?
C71 C72 C73 C80 178.6(7) . . . . ?
C72 C73 C74 C75 1.7(13) . . . . ?
C80 C73 C74 C75 -178.7(8) . . . . ?
C70 C75 C74 C73 0.6(14) . . . . ?
C81A C75 C74 C73 -165.0(10) . . . . ?
C81B C75 C74 C73 166.0(10) . . . . ?
C77 O11 C76 C71 78.1(8) . . . . ?
C70 C71 C76 O11 -143.3(7) . . . . ?
C72 C71 C76 O11 36.9(9) . . . . ?
C76 O11 C77 C78 85.6(9) . . . . ?
O11 C77 C78 C79 -32(5) . . . . ?
C15 O13 C85 C90 -89.1(8) . . . . ?
C15 O13 C85 C86 95.5(8) . . . . ?
C90 C85 C86 C87 0.0(10) . . . . ?
O13 C85 C86 C87 175.0(6) . . . . ?
C90 C85 C86 C91 179.2(7) . . . . ?
O13 C85 C86 C91 -5.8(10) . . . . ?
C85 C86 C87 C88 -1.2(10) . . . . ?
C91 C86 C87 C88 179.6(7) . . . . ?
C86 C87 C88 C89 1.5(11) . . . . ?
C86 C87 C88 C95 -177.8(7) . . . . ?
C87 C88 C89 C90 -0.7(12) . . . . ?
C95 C88 C89 C90 178.7(8) . . . . ?
C86 C85 C90 C89 0.8(11) . . . . ?
O13 C85 C90 C89 -174.4(6) . . . . ?
C86 C85 C90 C96 -179.1(7) . . . . ?
O13 C85 C90 C96 5.7(10) . . . . ?
C88 C89 C90 C85 -0.4(12) . . . . ?
C88 C89 C90 C96 179.5(8) . . . . ?
C92 O14 C91 C86 81.9(8) . . . . ?
C85 C86 C91 O14 -139.3(7) . . . . ?
C87 C86 C91 O14 39.8(10) . . . . ?
C91 O14 C92 C93 76.2(11) . . . . ?
O14 C92 C93 C94 0(14) . . . . ?
C85 C90 C96 O15 64.0(11) . . . . ?
C89 C90 C96 O15 -115.9(9) . . . . ?
C90 C96 O15 C97 80.5(10) . . . . ?
C96 O15 C97 C98 73.8(12) . . . . ?
O15 C97 C98 C99 165(95) . . . . ?
C16 O16 C100 C101 -104.8(7) . . . . ?
C16 O16 C100 C105 81.1(9) . . . . ?
C105 C100 C101 C102 -1.3(10) . . . . ?
O16 C100 C101 C102 -175.2(6) . . . . ?
C105 C100 C101 C106 178.3(7) . . . . ?
O16 C100 C101 C106 4.4(9) . . . . ?
C100 C101 C102 C103 2.1(11) . . . . ?
C106 C101 C102 C103 -177.5(7) . . . . ?
C101 C102 C103 C104 -2.1(11) . . . . ?
C101 C102 C103 C110 177.7(7) . . . . ?
C102 C103 C104 C105 1.3(11) . . . . ?
C110 C103 C104 C105 -178.5(7) . . . . ?
C101 C100 C105 C104 0.5(11) . . . . ?
O16 C100 C105 C104 174.2(6) . . . . ?
C101 C100 C105 C111 -178.9(7) . . . . ?
O16 C100 C105 C111 -5.2(10) . . . . ?
C103 C104 C105 C100 -0.4(11) . . . . ?
C103 C104 C105 C111 178.9(7) . . . . ?
C107 O17 C106 C101 161.9(6) . . . . ?
C100 C101 C106 O17 176.6(6) . . . . ?
C102 C101 C106 O17 -3.8(10) . . . . ?
C106 O17 C107 C108 -69.2(9) . . . . ?
O17 C107 C108 C109 -12(15) . . . . ?
C112 O18 C111 C105 76.6(8) . . . . ?
C100 C105 C111 O18 -144.2(7) . . . . ?
C104 C105 C111 O18 36.5(9) . . . . ?
C111 O18 C112 C113 88.1(9) . . . . ?
O18 C112 C113 C114 160(18) . . . . ?
C21 O19 C115 C120 95.8(8) . . . . ?
C21 O19 C115 C116 -87.8(8) . . . . ?
C120 C115 C116 C117 -1.3(10) . . . . ?
O19 C115 C116 C117 -177.5(6) . . . . ?
C120 C115 C116 C121 175.7(7) . . . . ?
O19 C115 C116 C121 -0.5(10) . . . . ?
C115 C116 C117 C118 0.6(10) . . . . ?
C121 C116 C117 C118 -176.3(7) . . . . ?
C116 C117 C118 C119 1.1(11) . . . . ?
C116 C117 C118 C125 178.8(7) . . . . ?
C117 C118 C119 C120 -2.3(11) . . . . ?
C125 C118 C119 C120 180.0(7) . . . . ?
C116 C115 C120 C119 0.1(11) . . . . ?
O19 C115 C120 C119 176.2(6) . . . . ?
C116 C115 C120 C126 -176.4(7) . . . . ?
O19 C115 C120 C126 -0.2(10) . . . . ?
C118 C119 C120 C115 1.7(11) . . . . ?
C118 C119 C120 C126 178.1(7) . . . . ?
C122 O20 C121 C116 64.8(9) . . . . ?
C117 C116 C121 O20 -120.3(8) . . . . ?
C115 C116 C121 O20 62.9(9) . . . . ?
C121 O20 C122 C123 172.0(7) . . . . ?
O20 C122 C123 C124 -24(33) . . . . ?
C127 O21 C126 C120 -175.5(8) . . . . ?
C115 C120 C126 O21 179.8(7) . . . . ?
C119 C120 C126 O21 3.4(11) . . . . ?
C126 O21 C127 C128 70.1(12) . . . . ?
O21 C127 C128 C129 -3(27) . . . . ?
C22 O22 C130 C135 -101.7(8) . . . . ?
C22 O22 C130 C131 80.7(8) . . . . ?
C135 C130 C131 C132 -3.9(11) . . . . ?
O22 C130 C131 C132 173.5(6) . . . . ?
C135 C130 C131 C136 -179.0(8) . . . . ?
O22 C130 C131 C136 -1.6(10) . . . . ?
C130 C131 C132 C133 2.4(12) . . . . ?
C136 C131 C132 C133 177.3(8) . . . . ?
C131 C132 C133 C134 -0.3(13) . . . . ?
C131 C132 C133 C140 178.7(8) . . . . ?
C132 C133 C134 C135 -0.5(14) . . . . ?
C140 C133 C134 C135 -179.6(8) . . . . ?
C131 C130 C135 C134 3.2(12) . . . . ?
O22 C130 C135 C134 -174.3(7) . . . . ?
C131 C130 C135 C141 -179.2(8) . . . . ?
O22 C130 C135 C141 3.3(11) . . . . ?
C133 C134 C135 C130 -0.8(13) . . . . ?
C133 C134 C135 C141 -178.3(10) . . . . ?
C137 O23 C136 C131 -179.1(8) . . . . ?
C132 C131 C136 O23 -0.9(12) . . . . ?
C130 C131 C136 O23 173.8(7) . . . . ?
C136 O23 C137 C138 176.2(9) . . . . ?
O23 C137 C138 C139 104(100) . . . . ?
C130 C135 C141 O24 61.1(12) . . . . ?
C134 C135 C141 O24 -121.6(10) . . . . ?
C135 C141 O24 C142 73.4(13) . . . . ?
C141 O24 C142 C143 -171.6(12) . . . . ?
O24 C142 C143 C144 93(11) . . . . ?
